data_4076451
loop_
_publ_author_name
'Lohan, Manja'
'Milde, Bianca'
'Heider, Silvio'
'Speck, J. Matth\"aus'
'Krau\&se, Sabrina'
'Schaarschmidt, Dieter'
'R\"uffer, Tobias'
'Lang, Heinrich'

_publ_section_title
;
 Synthesis, Electrochemistry, Spectroelectrochemistry, and Solid-State
 Structures of Palladium Biferrocenylphosphines and Their Use in C,C
 Cross-Coupling Reactions
;
_journal_issue 6
_journal_name_full Organometallics
_journal_page_first 2310
_journal_paper_doi 10.1021/om201220w
_journal_volume 31
_journal_year 2012
_chemical_formula_moiety 'C56 H46 Cl2 Fe4 O4 P2 Pd, 2/3(C H Cl3)'
_chemical_formula_sum 'C57.33333 H47.33333 Cl5.33333 Fe4 O4 P2 Pd'
_chemical_formula_weight 1381.09
_chemical_name_systematic
;
 ?
;
_space_group_IT_number 2
_symmetry_cell_setting triclinic
_symmetry_space_group_name_Hall '-P 1'
_symmetry_space_group_name_H-M 'P -1'
_atom_sites_solution_hydrogens geom
_atom_sites_solution_primary direct
_atom_sites_solution_secondary difmap
_audit_creation_method SHELXL-97
_cell_angle_alpha 103.956(3)
_cell_angle_beta 92.056(3)
_cell_angle_gamma 103.990(3)
_cell_formula_units_Z 3
_cell_length_a 10.7582(4)
_cell_length_b 15.1506(5)
_cell_length_c 26.4251(9)
_cell_measurement_reflns_used 15096
_cell_measurement_temperature 105
_cell_measurement_theta_max 28.7082
_cell_measurement_theta_min 2.9833
_cell_volume 4035.6(3)
_computing_cell_refinement
;
CrysAlisPro, Oxford Diffraction Ltd.,
Version 1.171.33.46 (release 27-08-2009 CrysAlis171 .NET)
(compiled Aug 27 2009,17:19:36)
;
_computing_data_collection
;
CrysAlisPro, Oxford Diffraction Ltd.,
Version 1.171.33.46 (release 27-08-2009 CrysAlis171 .NET)
(compiled Aug 27 2009,17:19:36)
;
_computing_data_reduction
;
CrysAlisPro, Oxford Diffraction Ltd.,
Version 1.171.33.46 (release 27-08-2009 CrysAlis171 .NET)
(compiled Aug 27 2009,17:19:36)
;
_computing_structure_refinement 'SHELXL-97 (Sheldrick, 1997)'
_computing_structure_solution 'SHELXS-97 (Sheldrick, 1990)'
_diffrn_ambient_temperature 105
_diffrn_measured_fraction_theta_full 0.995
_diffrn_measured_fraction_theta_max 0.995
_diffrn_measurement_device_type 'Oxford Gemini S'
_diffrn_measurement_method '\w scans'
_diffrn_radiation_monochromator graphite
_diffrn_radiation_source 'fine-focus sealed tube'
_diffrn_radiation_type MoK\a
_diffrn_radiation_wavelength 0.71073
_diffrn_reflns_av_R_equivalents 0.0372
_diffrn_reflns_av_sigmaI/netI 0.0631
_diffrn_reflns_limit_h_max 13
_diffrn_reflns_limit_h_min -12
_diffrn_reflns_limit_k_max 18
_diffrn_reflns_limit_k_min -18
_diffrn_reflns_limit_l_max 29
_diffrn_reflns_limit_l_min -32
_diffrn_reflns_number 33156
_diffrn_reflns_theta_full 26.00
_diffrn_reflns_theta_max 26.00
_diffrn_reflns_theta_min 2.98
_diffrn_standards_decay_% 0
_diffrn_standards_interval_count 50
_diffrn_standards_interval_time 10
_diffrn_standards_number 2
_exptl_absorpt_coefficient_mu 1.752
_exptl_absorpt_correction_T_max 1.00000
_exptl_absorpt_correction_T_min 0.65526
_exptl_absorpt_correction_type multi-scan
_exptl_absorpt_process_details
;
CrysAlisPro, Oxford Diffraction Ltd.,
Version 1.171.33.46 (release 27-08-2009 CrysAlis171 .NET)
(compiled Aug 27 2009,17:19:36)
Empirical absorption correction using spherical harmonics,
 implemented in SCALE3 ABSPACK scaling algorithm.
;
_exptl_crystal_colour red
_exptl_crystal_density_diffrn 1.705
_exptl_crystal_density_method 'not measured'
_exptl_crystal_description block
_exptl_crystal_F_000 2082
_exptl_crystal_size_max 0.35
_exptl_crystal_size_mid 0.15
_exptl_crystal_size_min 0.08
_refine_diff_density_max 3.463
_refine_diff_density_min -1.313
_refine_diff_density_rms 0.184
_refine_ls_extinction_method none
_refine_ls_goodness_of_fit_ref 1.080
_refine_ls_hydrogen_treatment constr
_refine_ls_matrix_type full
_refine_ls_number_parameters 997
_refine_ls_number_reflns 15792
_refine_ls_number_restraints 0
_refine_ls_restrained_S_all 1.080
_refine_ls_R_factor_all 0.1026
_refine_ls_R_factor_gt 0.0689
_refine_ls_shift/su_max 0.003
_refine_ls_shift/su_mean 0.000
_refine_ls_structure_factor_coef Fsqd
_refine_ls_weighting_details 'calc w=1/[\s^2^(Fo^2^)+(0.0914P)^2^+35.2423P] where P=(Fo^2^+2Fc^2^)/3'
_refine_ls_weighting_scheme calc
_refine_ls_wR_factor_gt 0.1981
_refine_ls_wR_factor_ref 0.2079
_reflns_number_gt 10531
_reflns_number_total 15792
_reflns_threshold_expression >2sigma(I)
_cod_data_source_file om201220w_si_001.cif
_cod_data_source_block exp_072
_cod_depositor_comments
;

2021-04-11
Z value and formula fixed to values more according to usual
chemical conventions.                 miguel
;
_cod_original_formula_sum 'C172 H142 Cl16 Fe12 O12 P6 Pd3'
_cod_original_formula_weight 4143.28
_cod_original_formula_moiety '3(C56 H46 Cl2 Fe4 O4 P2 Pd), 2(C H Cl3)'
_cod_original_formula_units_Z 1
_cod_original_cell_volume 4035.6(2)
_cod_original_sg_symbol_H-M P-1
_cod_database_code 4076451

loop_
_symmetry_equiv_pos_as_xyz
'x, y, z'
'-x, -y, -z'

loop_
_atom_site_label
_atom_site_type_symbol
_atom_site_fract_x
_atom_site_fract_y
_atom_site_fract_z
_atom_site_U_iso_or_equiv
_atom_site_adp_type
_atom_site_occupancy
_atom_site_symmetry_multiplicity
_atom_site_calc_flag
_atom_site_refinement_flags
C1 C 0.6011(7) -0.0788(5) 0.6617(3) 0.0189(16) Uani 1 1 d .
C2 C 0.7038(7) -0.1035(6) 0.6318(3) 0.0188(16) Uani 1 1 d .
H2 H 0.7671 -0.0628 0.6193 0.023 Uiso 1 1 calc R
C3 C 0.6899(8) -0.1999(6) 0.6254(3) 0.0235(18) Uani 1 1 d .
H3 H 0.7430 -0.2342 0.6075 0.028 Uiso 1 1 calc R
C4 C 0.5834(9) -0.2367(6) 0.6500(3) 0.0242(18) Uani 1 1 d .
H4 H 0.5553 -0.2991 0.6514 0.029 Uiso 1 1 calc R
C5 C 0.5246(8) -0.1627(5) 0.6728(3) 0.0205(17) Uani 1 1 d .
H5 H 0.4520 -0.1679 0.6910 0.025 Uiso 1 1 calc R
C6 C 0.4178(8) -0.1262(7) 0.5493(3) 0.029(2) Uani 1 1 d .
H6 H 0.4005 -0.0674 0.5587 0.035 Uiso 1 1 calc R
C7 C 0.5243(8) -0.1473(6) 0.5221(3) 0.0271(19) Uani 1 1 d .
H7 H 0.5885 -0.1052 0.5109 0.033 Uiso 1 1 calc R
C8 C 0.5125(8) -0.2458(5) 0.5156(3) 0.0198(17) Uani 1 1 d .
C9 C 0.4030(8) -0.2835(6) 0.5388(3) 0.0245(18) Uani 1 1 d .
H9 H 0.3742 -0.3457 0.5404 0.029 Uiso 1 1 calc R
C10 C 0.3439(8) -0.2091(7) 0.5595(3) 0.033(2) Uani 1 1 d .
H10 H 0.2695 -0.2147 0.5767 0.040 Uiso 1 1 calc R
C11 C 0.6027(8) -0.2976(6) 0.4908(3) 0.0231(18) Uani 1 1 d .
C12 C 0.6957(8) -0.2675(6) 0.4572(3) 0.0217(17) Uani 1 1 d .
H12 H 0.7115 -0.2104 0.4482 0.026 Uiso 1 1 calc R
C13 C 0.7594(9) -0.3385(6) 0.4399(3) 0.029(2) Uani 1 1 d .
H13 H 0.8245 -0.3363 0.4176 0.035 Uiso 1 1 calc R
C14 C 0.7075(11) -0.4138(7) 0.4621(4) 0.039(2) Uani 1 1 d .
H14 H 0.7326 -0.4696 0.4574 0.047 Uiso 1 1 calc R
C15 C 0.6103(9) -0.3884(6) 0.4928(3) 0.032(2) Uani 1 1 d .
H15 H 0.5594 -0.4257 0.5114 0.038 Uiso 1 1 calc R
C16 C 0.3778(9) -0.4063(7) 0.3930(4) 0.037(2) Uani 1 1 d .
H16 H 0.3171 -0.3863 0.4139 0.045 Uiso 1 1 calc R
C17 C 0.4579(9) -0.3535(6) 0.3636(3) 0.031(2) Uani 1 1 d .
H17 H 0.4585 -0.2930 0.3614 0.037 Uiso 1 1 calc R
C18 C 0.5374(8) -0.4096(6) 0.3380(3) 0.0229(18) Uani 1 1 d .
H18 H 0.6001 -0.3917 0.3165 0.027 Uiso 1 1 calc R
C19 C 0.5049(9) -0.4968(6) 0.3508(3) 0.030(2) Uani 1 1 d .
H19 H 0.5415 -0.5468 0.3390 0.036 Uiso 1 1 calc R
C20 C 0.4059(9) -0.4947(7) 0.3852(4) 0.036(2) Uani 1 1 d .
H20 H 0.3667 -0.5431 0.3999 0.043 Uiso 1 1 calc R
C21 C 0.6658(7) 0.1020(6) 0.6399(3) 0.0214(17) Uani 1 1 d .
C22 C 0.7496(8) 0.1870(6) 0.6553(4) 0.030(2) Uani 1 1 d .
H22 H 0.7737 0.2237 0.6895 0.037 Uiso 1 1 calc R
C23 C 0.7947(9) 0.2104(7) 0.6087(4) 0.037(2) Uani 1 1 d .
H23 H 0.8549 0.2645 0.6066 0.045 Uiso 1 1 calc R
C24 C 0.7324(8) 0.1383(7) 0.5691(4) 0.036(2) Uani 1 1 d .
H24 H 0.7420 0.1356 0.5339 0.043 Uiso 1 1 calc R
C25 C 0.6530(7) 0.0886(5) 0.7421(3) 0.0195(17) Uani 1 1 d .
C26 C 0.7244(8) 0.0578(6) 0.7743(3) 0.0236(18) Uani 1 1 d .
H26 H 0.7455 0.0003 0.7669 0.028 Uiso 1 1 calc R
C27 C 0.7604(8) 0.1301(7) 0.8214(3) 0.034(2) Uani 1 1 d .
H27 H 0.8098 0.1296 0.8509 0.041 Uiso 1 1 calc R
C28 C 0.7091(10) 0.2000(7) 0.8152(3) 0.038(2) Uani 1 1 d .
H28 H 0.7181 0.2565 0.8404 0.045 Uiso 1 1 calc R
C29 C 0.1136(7) 0.1582(5) 0.6959(3) 0.0174(16) Uani 1 1 d .
C30 C 0.1824(8) 0.2369(5) 0.6776(3) 0.0215(17) Uani 1 1 d .
H30 H 0.2467 0.2373 0.6550 0.026 Uiso 1 1 calc R
C31 C 0.1313(8) 0.3147(5) 0.7015(3) 0.0202(17) Uani 1 1 d .
H31 H 0.1561 0.3749 0.6965 0.024 Uiso 1 1 calc R
C32 C 0.0372(8) 0.2842(6) 0.7337(3) 0.0228(18) Uani 1 1 d .
H32 H -0.0082 0.3222 0.7541 0.027 Uiso 1 1 calc R
C33 C 0.0220(7) 0.1887(6) 0.7306(3) 0.0197(17) Uani 1 1 d .
H33 H -0.0356 0.1519 0.7474 0.024 Uiso 1 1 calc R
C34 C 0.3494(8) 0.2242(6) 0.7935(3) 0.0216(17) Uani 1 1 d .
H34 H 0.3775 0.1704 0.7804 0.026 Uiso 1 1 calc R
C35 C 0.4003(8) 0.3130(6) 0.7841(3) 0.0235(18) Uani 1 1 d .
H35 H 0.4676 0.3278 0.7640 0.028 Uiso 1 1 calc R
C36 C 0.3303(8) 0.3767(6) 0.8110(3) 0.0213(17) Uani 1 1 d .
H36 H 0.3431 0.4397 0.8111 0.026 Uiso 1 1 calc R
C37 C 0.2374(7) 0.3251(5) 0.8375(3) 0.0178(16) Uani 1 1 d .
C38 C 0.2474(8) 0.2302(5) 0.8264(3) 0.0223(18) Uani 1 1 d .
H38 H 0.1972 0.1815 0.8382 0.027 Uiso 1 1 calc R
C39 C 0.1429(8) 0.3602(5) 0.8695(3) 0.0230(18) Uani 1 1 d .
C40 C 0.1346(8) 0.4563(6) 0.8869(3) 0.0231(18) Uani 1 1 d .
H40 H 0.1872 0.5080 0.8784 0.028 Uiso 1 1 calc R
C41 C 0.0323(8) 0.4582(6) 0.9193(3) 0.0253(19) Uani 1 1 d .
H41 H 0.0058 0.5115 0.9351 0.030 Uiso 1 1 calc R
C42 C -0.0233(8) 0.3652(6) 0.9236(4) 0.029(2) Uani 1 1 d .
H42 H -0.0914 0.3473 0.9429 0.035 Uiso 1 1 calc R
C43 C 0.0436(8) 0.3053(6) 0.8934(3) 0.0242(18) Uani 1 1 d .
H43 H 0.0267 0.2407 0.8895 0.029 Uiso 1 1 calc R
C44 C 0.3423(9) 0.3876(7) 0.9685(4) 0.035(2) Uani 1 1 d .
H44 H 0.3959 0.3637 0.9451 0.042 Uiso 1 1 calc R
C45 C 0.3423(10) 0.4832(7) 0.9857(4) 0.040(2) Uani 1 1 d .
H45 H 0.3951 0.5329 0.9755 0.047 Uiso 1 1 calc R
C46 C 0.2482(10) 0.4901(7) 1.0211(4) 0.040(2) Uani 1 1 d .
H46 H 0.2281 0.5452 1.0385 0.049 Uiso 1 1 calc R
C47 C 0.1897(11) 0.3984(7) 1.0255(4) 0.041(3) Uani 1 1 d .
H47 H 0.1243 0.3827 1.0463 0.050 Uiso 1 1 calc R
C48 C 0.2484(10) 0.3342(7) 0.9924(4) 0.036(2) Uani 1 1 d .
H48 H 0.2282 0.2693 0.9876 0.043 Uiso 1 1 calc R
C49 C 0.0523(8) -0.0158(6) 0.6168(3) 0.0222(18) Uani 1 1 d .
C50 C -0.0183(8) 0.0153(7) 0.5844(3) 0.0279(19) Uani 1 1 d .
H50 H -0.0329 0.0747 0.5900 0.033 Uiso 1 1 calc R
C51 C -0.0645(9) -0.0626(7) 0.5402(4) 0.038(2) Uani 1 1 d .
H51 H -0.1163 -0.0641 0.5109 0.045 Uiso 1 1 calc R
C52 C -0.0201(10) -0.1330(8) 0.5486(4) 0.044(3) Uani 1 1 d .
H52 H -0.0365 -0.1925 0.5255 0.053 Uiso 1 1 calc R
C53 C 0.0475(7) -0.0183(6) 0.7216(3) 0.0189(16) Uani 1 1 d .
C54 C -0.0351(8) -0.1045(6) 0.7121(3) 0.0217(17) Uani 1 1 d .
H54 H -0.0620 -0.1472 0.6795 0.026 Uiso 1 1 calc R
C55 C -0.0729(9) -0.1173(6) 0.7614(3) 0.0275(19) Uani 1 1 d .
H55 H -0.1285 -0.1702 0.7675 0.033 Uiso 1 1 calc R
C56 C -0.0124(8) -0.0378(6) 0.7973(3) 0.0243(18) Uani 1 1 d .
H56 H -0.0217 -0.0262 0.8330 0.029 Uiso 1 1 calc R
C57 C -0.2381(7) 0.1251(5) 0.0213(3) 0.0151(15) Uani 1 1 d .
C58 C -0.1652(8) 0.2078(5) 0.0080(3) 0.0211(17) Uani 1 1 d .
H58 H -0.0972 0.2116 -0.0128 0.025 Uiso 1 1 calc R
C59 C -0.2189(8) 0.2840(6) 0.0335(3) 0.0203(17) Uani 1 1 d .
H59 H -0.1928 0.3459 0.0312 0.024 Uiso 1 1 calc R
C60 C -0.3178(8) 0.2484(5) 0.0627(3) 0.0188(17) Uani 1 1 d .
H60 H -0.3655 0.2839 0.0835 0.023 Uiso 1 1 calc R
C61 C -0.3332(7) 0.1512(5) 0.0555(3) 0.0172(16) Uani 1 1 d .
H61 H -0.3929 0.1112 0.0699 0.021 Uiso 1 1 calc R
C62 C -0.0195(7) 0.1754(6) 0.1232(3) 0.0195(17) Uani 1 1 d .
H62 H 0.0032 0.1196 0.1095 0.023 Uiso 1 1 calc R
C63 C 0.0412(8) 0.2634(6) 0.1156(3) 0.0229(18) Uani 1 1 d .
H63 H 0.1117 0.2759 0.0966 0.027 Uiso 1 1 calc R
C64 C -0.0237(8) 0.3313(6) 0.1420(3) 0.0193(17) Uani 1 1 d .
H64 H -0.0046 0.3947 0.1424 0.023 Uiso 1 1 calc R
C65 C -0.1229(8) 0.2829(5) 0.1674(3) 0.0188(17) Uani 1 1 d .
C66 C -0.1208(8) 0.1850(5) 0.1550(3) 0.0170(16) Uani 1 1 d .
H66 H -0.1758 0.1372 0.1660 0.020 Uiso 1 1 calc R
C67 C -0.2169(8) 0.3212(5) 0.1974(3) 0.0216(17) Uani 1 1 d .
C68 C -0.2187(9) 0.4185(6) 0.2141(3) 0.0255(19) Uani 1 1 d .
H68 H -0.1581 0.4695 0.2084 0.031 Uiso 1 1 calc R
C69 C -0.3308(10) 0.4224(6) 0.2413(3) 0.034(2) Uani 1 1 d .
H69 H -0.3559 0.4769 0.2559 0.041 Uiso 1 1 calc R
C70 C -0.3967(9) 0.3309(6) 0.2423(3) 0.0271(19) Uani 1 1 d .
H70 H -0.4731 0.3144 0.2572 0.033 Uiso 1 1 calc R
C71 C -0.3265(8) 0.2676(6) 0.2165(3) 0.0236(18) Uani 1 1 d .
H71 H -0.3476 0.2029 0.2125 0.028 Uiso 1 1 calc R
C72 C -0.0495(9) 0.3407(7) 0.3065(3) 0.033(2) Uani 1 1 d .
H72 H 0.0088 0.3144 0.2870 0.040 Uiso 1 1 calc R
C73 C -0.0455(10) 0.4367(7) 0.3225(4) 0.044(3) Uani 1 1 d .
H73 H 0.0169 0.4852 0.3153 0.053 Uiso 1 1 calc R
C74 C -0.1534(10) 0.4478(6) 0.3517(3) 0.038(2) Uani 1 1 d .
H74 H -0.1737 0.5041 0.3667 0.046 Uiso 1 1 calc R
C75 C -0.2221(9) 0.3571(7) 0.3530(3) 0.033(2) Uani 1 1 d .
H75 H -0.2970 0.3428 0.3692 0.040 Uiso 1 1 calc R
C76 C -0.1592(9) 0.2913(7) 0.3259(3) 0.033(2) Uani 1 1 d .
H76 H -0.1851 0.2265 0.3214 0.039 Uiso 1 1 calc R
C77 C -0.2965(7) -0.0414(5) -0.0614(3) 0.0174(16) Uani 1 1 d .
C78 C -0.3660(8) -0.0078(6) -0.0927(3) 0.0214(17) Uani 1 1 d .
H78 H -0.3870 0.0497 -0.0843 0.026 Uiso 1 1 calc R
C79 C -0.4003(9) -0.0785(7) -0.1408(3) 0.031(2) Uani 1 1 d .
H79 H -0.4474 -0.0760 -0.1704 0.038 Uiso 1 1 calc R
C80 C -0.3514(10) -0.1500(7) -0.1353(3) 0.039(2) Uani 1 1 d .
H80 H -0.3609 -0.2060 -0.1609 0.046 Uiso 1 1 calc R
C81 C -0.3093(7) -0.0561(5) 0.0412(3) 0.0155(15) Uani 1 1 d .
C82 C -0.3976(8) -0.1395(6) 0.0278(3) 0.0234(18) Uani 1 1 d .
H82 H -0.4275 -0.1763 -0.0060 0.028 Uiso 1 1 calc R
C83 C -0.4360(8) -0.1603(6) 0.0749(3) 0.0267(19) Uani 1 1 d .
H83 H -0.4964 -0.2135 0.0783 0.032 Uiso 1 1 calc R
C84 C -0.3682(8) -0.0886(6) 0.1138(3) 0.0235(18) Uani 1 1 d .
H84 H -0.3749 -0.0843 0.1493 0.028 Uiso 1 1 calc R
C85 C 0.3167(14) 0.4786(9) 0.2230(6) 0.073(4) Uani 1 1 d .
H85 H 0.3993 0.5110 0.2439 0.088 Uiso 1 1 calc R
C86 C -0.007(2) 0.451(2) 0.4661(9) 0.169(12) Uani 1 1 d .
H86 H -0.0781 0.4435 0.4398 0.203 Uiso 1 1 calc R
O1 O 0.6527(6) 0.0692(4) 0.5864(2) 0.0306(14) Uani 1 1 d .
O2 O 0.6417(6) 0.1767(4) 0.7667(2) 0.0336(15) Uani 1 1 d .
O3 O 0.0528(7) -0.1060(4) 0.5956(2) 0.0360(16) Uani 1 1 d .
O4 O 0.0651(5) 0.0237(4) 0.7741(2) 0.0212(12) Uani 1 1 d .
O5 O -0.2863(6) -0.1288(4) -0.0871(2) 0.0316(15) Uani 1 1 d .
O6 O -0.2885(5) -0.0230(4) 0.0947(2) 0.0212(12) Uani 1 1 d .
Fe1 Fe 0.52835(11) -0.17821(8) 0.59352(4) 0.0193(3) Uani 1 1 d .
Fe2 Fe 0.56724(12) -0.38865(8) 0.41721(4) 0.0223(3) Uani 1 1 d .
Fe3 Fe 0.20724(11) 0.26438(8) 0.75819(4) 0.0176(3) Uani 1 1 d .
Fe4 Fe 0.16825(12) 0.40609(8) 0.94943(5) 0.0223(3) Uani 1 1 d .
Fe5 Fe -0.15035(10) 0.22477(7) 0.08763(4) 0.0151(2) Uani 1 1 d .
Fe6 Fe -0.21255(12) 0.36458(8) 0.27767(4) 0.0224(3) Uani 1 1 d .
Pd1 Pd 0.35422(6) 0.03564(4) 0.67847(2) 0.01591(15) Uani 1 1 d .
Pd2 Pd 0.0000 0.0000 0.0000 0.01367(19) Uani 1 2 d S
P1 P 0.56830(19) 0.03424(14) 0.67826(7) 0.0155(4) Uani 1 1 d .
P2 P 0.14275(19) 0.04229(14) 0.67977(7) 0.0153(4) Uani 1 1 d .
P3 P -0.21063(19) 0.01019(13) 0.00235(7) 0.0137(4) Uani 1 1 d .
Cl1 Cl 0.3622(2) 0.10013(14) 0.60811(8) 0.0244(4) Uani 1 1 d .
Cl2 Cl 0.34350(18) -0.03301(13) 0.74787(7) 0.0195(4) Uani 1 1 d .
Cl3 Cl 0.01803(19) 0.08072(13) -0.06408(7) 0.0200(4) Uani 1 1 d .
Cl4 Cl 0.2553(3) 0.3762(2) 0.24258(15) 0.0707(9) Uani 1 1 d .
Cl5 Cl 0.2165(4) 0.5544(3) 0.2359(2) 0.0984(14) Uani 1 1 d .
Cl6 Cl 0.3472(4) 0.4518(4) 0.15814(16) 0.1056(16) Uani 1 1 d .
Cl7 Cl 0.0916(9) 0.3768(7) 0.4338(3) 0.210(4) Uani 1 1 d .
Cl8 Cl 0.0773(4) 0.5744(4) 0.48169(19) 0.1089(17) Uani 1 1 d .

loop_
_atom_site_aniso_label
_atom_site_aniso_U_11
_atom_site_aniso_U_22
_atom_site_aniso_U_33
_atom_site_aniso_U_23
_atom_site_aniso_U_13
_atom_site_aniso_U_12
C1 0.018(4) 0.019(4) 0.018(4) 0.002(3) 0.003(3) 0.004(3)
C2 0.013(4) 0.029(4) 0.016(4) 0.006(3) 0.002(3) 0.008(3)
C3 0.020(4) 0.025(4) 0.024(4) 0.002(3) 0.002(3) 0.009(4)
C4 0.036(5) 0.018(4) 0.019(4) 0.004(3) 0.004(4) 0.008(4)
C5 0.031(5) 0.015(4) 0.015(4) 0.001(3) 0.003(3) 0.008(3)
C6 0.026(5) 0.039(5) 0.021(4) -0.005(4) -0.009(4) 0.020(4)
C7 0.021(4) 0.041(5) 0.016(4) -0.001(4) -0.001(3) 0.011(4)
C8 0.022(4) 0.017(4) 0.020(4) 0.001(3) 0.007(3) 0.007(3)
C9 0.030(5) 0.026(4) 0.010(4) -0.005(3) 0.000(3) 0.003(4)
C10 0.019(4) 0.057(6) 0.015(4) -0.004(4) -0.002(3) 0.009(4)
C11 0.033(5) 0.022(4) 0.013(4) 0.005(3) 0.002(3) 0.004(4)
C12 0.025(4) 0.023(4) 0.018(4) 0.005(3) 0.005(3) 0.007(4)
C13 0.031(5) 0.038(5) 0.021(4) 0.008(4) 0.008(4) 0.013(4)
C14 0.059(7) 0.037(6) 0.029(5) 0.010(4) 0.002(5) 0.024(5)
C15 0.043(6) 0.032(5) 0.021(4) 0.011(4) 0.004(4) 0.007(4)
C16 0.026(5) 0.035(5) 0.037(5) -0.009(4) 0.003(4) 0.001(4)
C17 0.038(5) 0.024(5) 0.028(5) 0.006(4) -0.009(4) 0.006(4)
C18 0.023(4) 0.021(4) 0.024(4) 0.003(3) 0.011(3) 0.007(3)
C19 0.036(5) 0.026(5) 0.026(5) 0.000(4) 0.010(4) 0.012(4)
C20 0.035(5) 0.031(5) 0.029(5) 0.002(4) 0.011(4) -0.010(4)
C21 0.012(4) 0.028(4) 0.027(4) 0.011(3) -0.001(3) 0.007(3)
C22 0.022(5) 0.024(5) 0.043(5) 0.013(4) 0.004(4) -0.001(4)
C23 0.021(5) 0.043(6) 0.054(6) 0.027(5) 0.011(4) 0.002(4)
C24 0.020(5) 0.062(7) 0.042(6) 0.040(5) 0.007(4) 0.014(5)
C25 0.014(4) 0.022(4) 0.023(4) 0.006(3) 0.007(3) 0.004(3)
C26 0.018(4) 0.033(5) 0.023(4) 0.013(4) 0.006(3) 0.006(4)
C27 0.021(5) 0.051(6) 0.018(4) 0.003(4) 0.001(4) -0.005(4)
C28 0.041(6) 0.040(6) 0.020(5) -0.005(4) -0.004(4) 0.001(5)
C29 0.013(4) 0.023(4) 0.017(4) 0.005(3) -0.001(3) 0.008(3)
C30 0.027(4) 0.012(4) 0.022(4) 0.003(3) -0.002(3) 0.000(3)
C31 0.025(4) 0.017(4) 0.018(4) 0.006(3) 0.000(3) 0.004(3)
C32 0.023(4) 0.023(4) 0.024(4) 0.006(3) 0.000(3) 0.009(4)
C33 0.012(4) 0.029(4) 0.021(4) 0.003(3) 0.001(3) 0.013(3)
C34 0.024(4) 0.023(4) 0.019(4) 0.003(3) -0.005(3) 0.012(4)
C35 0.016(4) 0.033(5) 0.018(4) 0.001(3) 0.002(3) 0.005(4)
C36 0.021(4) 0.021(4) 0.016(4) 0.001(3) -0.002(3) -0.001(3)
C37 0.016(4) 0.019(4) 0.016(4) 0.002(3) 0.001(3) 0.002(3)
C38 0.035(5) 0.010(4) 0.021(4) 0.001(3) -0.005(4) 0.006(3)
C39 0.025(4) 0.016(4) 0.024(4) 0.004(3) -0.003(3) 0.000(3)
C40 0.026(5) 0.017(4) 0.028(4) 0.008(3) 0.003(4) 0.006(3)
C41 0.027(5) 0.015(4) 0.036(5) 0.008(3) 0.002(4) 0.007(3)
C42 0.016(4) 0.031(5) 0.044(6) 0.010(4) 0.011(4) 0.010(4)
C43 0.025(4) 0.016(4) 0.030(5) 0.009(3) -0.005(4) 0.002(3)
C44 0.030(5) 0.045(6) 0.030(5) -0.003(4) -0.005(4) 0.021(5)
C45 0.037(6) 0.042(6) 0.032(5) 0.001(4) -0.009(4) 0.005(5)
C46 0.052(7) 0.041(6) 0.026(5) -0.007(4) 0.002(5) 0.022(5)
C47 0.058(7) 0.054(7) 0.026(5) 0.016(5) 0.014(5) 0.036(6)
C48 0.052(6) 0.034(5) 0.029(5) 0.007(4) -0.004(4) 0.027(5)
C49 0.022(4) 0.024(4) 0.016(4) 0.004(3) 0.008(3) -0.003(3)
C50 0.022(4) 0.038(5) 0.022(4) 0.012(4) 0.005(4) 0.003(4)
C51 0.032(5) 0.050(6) 0.023(5) 0.016(4) 0.000(4) -0.011(5)
C52 0.049(6) 0.045(6) 0.020(5) -0.005(4) 0.006(4) -0.011(5)
C53 0.015(4) 0.029(4) 0.014(4) 0.007(3) 0.000(3) 0.007(3)
C54 0.023(4) 0.026(4) 0.019(4) 0.008(3) -0.002(3) 0.010(4)
C55 0.030(5) 0.027(5) 0.034(5) 0.021(4) 0.009(4) 0.009(4)
C56 0.028(5) 0.033(5) 0.021(4) 0.016(4) 0.011(4) 0.015(4)
C57 0.017(4) 0.022(4) 0.009(3) 0.004(3) 0.003(3) 0.010(3)
C58 0.026(4) 0.020(4) 0.018(4) 0.007(3) 0.002(3) 0.005(3)
C59 0.031(5) 0.020(4) 0.015(4) 0.004(3) 0.005(3) 0.015(4)
C60 0.022(4) 0.021(4) 0.014(4) 0.000(3) 0.003(3) 0.010(3)
C61 0.010(4) 0.020(4) 0.021(4) 0.002(3) -0.002(3) 0.006(3)
C62 0.018(4) 0.024(4) 0.017(4) 0.000(3) -0.004(3) 0.012(3)
C63 0.014(4) 0.042(5) 0.012(4) 0.003(3) 0.004(3) 0.011(4)
C64 0.022(4) 0.022(4) 0.008(3) -0.001(3) 0.003(3) -0.001(3)
C65 0.021(4) 0.020(4) 0.013(4) 0.000(3) 0.002(3) 0.006(3)
C66 0.022(4) 0.014(4) 0.017(4) 0.001(3) -0.006(3) 0.012(3)
C67 0.036(5) 0.014(4) 0.013(4) -0.001(3) 0.001(3) 0.009(4)
C68 0.032(5) 0.026(5) 0.023(4) 0.008(3) 0.019(4) 0.013(4)
C69 0.057(6) 0.029(5) 0.019(4) 0.005(4) 0.007(4) 0.017(5)
C70 0.028(5) 0.039(5) 0.019(4) 0.006(4) 0.010(4) 0.015(4)
C71 0.022(4) 0.022(4) 0.024(4) 0.002(3) 0.007(3) 0.005(4)
C72 0.026(5) 0.051(6) 0.020(4) 0.005(4) 0.006(4) 0.010(4)
C73 0.045(6) 0.045(6) 0.027(5) 0.012(4) 0.001(4) -0.017(5)
C74 0.057(7) 0.020(5) 0.023(5) -0.012(4) 0.007(4) -0.002(4)
C75 0.035(5) 0.046(6) 0.020(4) 0.007(4) 0.016(4) 0.009(4)
C76 0.039(6) 0.028(5) 0.026(5) 0.004(4) 0.003(4) 0.002(4)
C77 0.018(4) 0.021(4) 0.011(4) 0.001(3) 0.008(3) 0.004(3)
C78 0.020(4) 0.027(4) 0.018(4) 0.008(3) 0.000(3) 0.007(4)
C79 0.029(5) 0.044(6) 0.015(4) 0.011(4) -0.001(4) -0.005(4)
C80 0.050(6) 0.039(6) 0.016(4) -0.001(4) -0.003(4) 0.000(5)
C81 0.018(4) 0.021(4) 0.011(4) 0.004(3) 0.003(3) 0.012(3)
C82 0.024(4) 0.022(4) 0.023(4) 0.004(3) 0.002(3) 0.006(4)
C83 0.026(5) 0.026(5) 0.037(5) 0.016(4) 0.015(4) 0.014(4)
C84 0.026(4) 0.029(5) 0.027(4) 0.018(4) 0.014(4) 0.017(4)
C85 0.066(9) 0.054(8) 0.080(10) 0.011(7) -0.013(7) -0.012(7)
C86 0.110(18) 0.28(4) 0.119(19) 0.00(2) -0.007(15) 0.10(2)
O1 0.023(3) 0.047(4) 0.022(3) 0.015(3) 0.001(2) 0.002(3)
O2 0.047(4) 0.021(3) 0.027(3) -0.003(3) -0.007(3) 0.009(3)
O3 0.050(4) 0.025(3) 0.024(3) -0.005(3) -0.006(3) 0.004(3)
O4 0.031(3) 0.021(3) 0.014(3) 0.007(2) 0.004(2) 0.007(2)
O5 0.046(4) 0.024(3) 0.020(3) -0.005(2) -0.006(3) 0.013(3)
O6 0.029(3) 0.027(3) 0.011(3) 0.007(2) 0.003(2) 0.010(3)
Fe1 0.0179(6) 0.0260(6) 0.0121(5) 0.0010(4) 0.0050(4) 0.0055(5)
Fe2 0.0313(7) 0.0190(6) 0.0169(6) 0.0033(5) 0.0081(5) 0.0074(5)
Fe3 0.0191(6) 0.0170(6) 0.0176(6) 0.0047(4) 0.0023(5) 0.0059(5)
Fe4 0.0236(6) 0.0250(6) 0.0204(6) 0.0047(5) 0.0037(5) 0.0115(5)
Fe5 0.0181(6) 0.0151(6) 0.0128(5) 0.0018(4) 0.0036(4) 0.0071(5)
Fe6 0.0310(7) 0.0189(6) 0.0140(6) -0.0001(4) 0.0076(5) 0.0037(5)
Pd1 0.0159(3) 0.0178(3) 0.0152(3) 0.0060(2) 0.0031(2) 0.0047(2)
Pd2 0.0164(4) 0.0155(4) 0.0107(4) 0.0029(3) 0.0030(3) 0.0072(3)
P1 0.0143(10) 0.0180(10) 0.0142(9) 0.0047(8) 0.0030(8) 0.0034(8)
P2 0.0151(10) 0.0184(10) 0.0122(9) 0.0048(7) 0.0021(7) 0.0030(8)
P3 0.0165(10) 0.0156(10) 0.0105(9) 0.0032(7) 0.0031(7) 0.0067(8)
Cl1 0.0254(10) 0.0314(11) 0.0248(10) 0.0169(8) 0.0092(8) 0.0123(9)
Cl2 0.0219(10) 0.0238(10) 0.0172(9) 0.0088(7) 0.0062(7) 0.0098(8)
Cl3 0.0244(10) 0.0260(10) 0.0166(9) 0.0112(8) 0.0073(8) 0.0131(8)
Cl4 0.062(2) 0.065(2) 0.079(2) 0.0210(18) -0.0012(17) 0.0035(17)
Cl5 0.093(3) 0.078(3) 0.120(4) 0.018(2) -0.010(3) 0.026(2)
Cl6 0.077(3) 0.130(4) 0.068(2) 0.018(2) 0.003(2) -0.044(3)
Cl7 0.218(9) 0.283(11) 0.137(6) 0.041(7) -0.017(6) 0.098(8)
Cl8 0.080(3) 0.137(4) 0.087(3) 0.041(3) 0.001(2) -0.024(3)

loop_
_atom_type_symbol
_atom_type_description
_atom_type_scat_dispersion_real
_atom_type_scat_dispersion_imag
_atom_type_scat_source
C C 0.0033 0.0016 'International Tables Vol C Tables 4.2.6.8 and 6.1.1.4'
H H 0.0000 0.0000 'International Tables Vol C Tables 4.2.6.8 and 6.1.1.4'
O O 0.0106 0.0060 'International Tables Vol C Tables 4.2.6.8 and 6.1.1.4'
Fe Fe 0.3463 0.8444 'International Tables Vol C Tables 4.2.6.8 and 6.1.1.4'
Pd Pd -0.9988 1.0072 'International Tables Vol C Tables 4.2.6.8 and 6.1.1.4'
P P 0.1023 0.0942 'International Tables Vol C Tables 4.2.6.8 and 6.1.1.4'
Cl Cl 0.1484 0.1585 'International Tables Vol C Tables 4.2.6.8 and 6.1.1.4'

loop_
_geom_angle_atom_site_label_1
_geom_angle_atom_site_label_2
_geom_angle_atom_site_label_3
_geom_angle
_geom_angle_site_symmetry_1
_geom_angle_site_symmetry_3
C5 C1 C2 108.2(7) . .
C5 C1 P1 125.6(6) . .
C2 C1 P1 126.1(6) . .
C5 C1 Fe1 70.1(4) . .
C2 C1 Fe1 69.2(4) . .
P1 C1 Fe1 123.4(4) . .
C3 C2 C1 107.2(7) . .
C3 C2 Fe1 69.8(5) . .
C1 C2 Fe1 69.1(4) . .
C3 C2 H2 126.4 . .
C1 C2 H2 126.4 . .
Fe1 C2 H2 126.2 . .
C2 C3 C4 109.4(7) . .
C2 C3 Fe1 69.9(5) . .
C4 C3 Fe1 70.4(5) . .
C2 C3 H3 125.3 . .
C4 C3 H3 125.3 . .
Fe1 C3 H3 126.0 . .
C3 C4 C5 109.1(7) . .
C3 C4 Fe1 69.4(5) . .
C5 C4 Fe1 69.7(5) . .
C3 C4 H4 125.4 . .
C5 C4 H4 125.4 . .
Fe1 C4 H4 127.0 . .
C4 C5 C1 106.0(7) . .
C4 C5 Fe1 69.3(4) . .
C1 C5 Fe1 68.7(4) . .
C4 C5 H5 127.0 . .
C1 C5 H5 127.0 . .
Fe1 C5 H5 126.5 . .
C10 C6 C7 108.6(8) . .
C10 C6 Fe1 69.8(5) . .
C7 C6 Fe1 69.6(5) . .
C10 C6 H6 125.7 . .
C7 C6 H6 125.7 . .
Fe1 C6 H6 126.5 . .
C8 C7 C6 106.7(8) . .
C8 C7 Fe1 69.3(5) . .
C6 C7 Fe1 69.4(5) . .
C8 C7 H7 126.6 . .
C6 C7 H7 126.6 . .
Fe1 C7 H7 126.2 . .
C9 C8 C7 108.7(7) . .
C9 C8 C11 125.8(7) . .
C7 C8 C11 125.5(7) . .
C9 C8 Fe1 69.6(4) . .
C7 C8 Fe1 69.7(4) . .
C11 C8 Fe1 124.8(6) . .
C8 C9 C10 107.9(8) . .
C8 C9 Fe1 70.1(5) . .
C10 C9 Fe1 69.7(5) . .
C8 C9 H9 126.1 . .
C10 C9 H9 126.1 . .
Fe1 C9 H9 125.7 . .
C6 C10 C9 108.1(8) . .
C6 C10 Fe1 70.0(5) . .
C9 C10 Fe1 69.3(5) . .
C6 C10 H10 125.9 . .
C9 C10 H10 125.9 . .
Fe1 C10 H10 126.3 . .
C15 C11 C12 106.4(7) . .
C15 C11 C8 127.3(8) . .
C12 C11 C8 126.2(7) . .
C15 C11 Fe2 68.9(5) . .
C12 C11 Fe2 68.6(4) . .
C8 C11 Fe2 124.6(6) . .
C13 C12 C11 108.8(7) . .
C13 C12 Fe2 69.9(5) . .
C11 C12 Fe2 70.5(5) . .
C13 C12 H12 125.6 . .
C11 C12 H12 125.6 . .
Fe2 C12 H12 125.5 . .
C12 C13 C14 108.2(8) . .
C12 C13 Fe2 69.6(5) . .
C14 C13 Fe2 70.3(6) . .
C12 C13 H13 125.9 . .
C14 C13 H13 125.9 . .
Fe2 C13 H13 125.8 . .
C13 C14 C15 107.2(8) . .
C13 C14 Fe2 69.3(5) . .
C15 C14 Fe2 69.1(6) . .
C13 C14 H14 126.4 . .
C15 C14 H14 126.4 . .
Fe2 C14 H14 126.8 . .
C11 C15 C14 109.3(8) . .
C11 C15 Fe2 70.7(5) . .
C14 C15 Fe2 70.2(5) . .
C11 C15 H15 125.3 . .
C14 C15 H15 125.3 . .
Fe2 C15 H15 125.3 . .
C20 C16 C17 108.3(8) . .
C20 C16 Fe2 69.9(6) . .
C17 C16 Fe2 70.1(5) . .
C20 C16 H16 125.9 . .
C17 C16 H16 125.9 . .
Fe2 C16 H16 125.8 . .
C16 C17 C18 107.6(8) . .
C16 C17 Fe2 69.6(5) . .
C18 C17 Fe2 69.2(5) . .
C16 C17 H17 126.2 . .
C18 C17 H17 126.2 . .
Fe2 C17 H17 126.6 . .
C19 C18 C17 108.3(7) . .
C19 C18 Fe2 70.3(5) . .
C17 C18 Fe2 70.2(5) . .
C19 C18 H18 125.8 . .
C17 C18 H18 125.8 . .
Fe2 C18 H18 125.3 . .
C18 C19 C20 107.7(8) . .
C18 C19 Fe2 69.4(5) . .
C20 C19 Fe2 69.6(5) . .
C18 C19 H19 126.1 . .
C20 C19 H19 126.1 . .
Fe2 C19 H19 126.4 . .
C16 C20 C19 108.0(8) . .
C16 C20 Fe2 69.8(5) . .
C19 C20 Fe2 69.7(5) . .
C16 C20 H20 126.0 . .
C19 C20 H20 126.0 . .
Fe2 C20 H20 126.1 . .
C22 C21 O1 110.8(7) . .
C22 C21 P1 129.6(7) . .
O1 C21 P1 119.4(6) . .
C21 C22 C23 106.6(9) . .
C21 C22 H22 126.7 . .
C23 C22 H22 126.7 . .
C24 C23 C22 105.7(8) . .
C24 C23 H23 127.1 . .
C22 C23 H23 127.1 . .
C23 C24 O1 111.8(8) . .
C23 C24 H24 124.1 . .
O1 C24 H24 124.1 . .
C26 C25 O2 109.9(7) . .
C26 C25 P1 132.5(6) . .
O2 C25 P1 117.5(6) . .
C25 C26 C27 106.7(8) . .
C25 C26 H26 126.6 . .
C27 C26 H26 126.6 . .
C28 C27 C26 106.6(8) . .
C28 C27 H27 126.7 . .
C26 C27 H27 126.7 . .
C27 C28 O2 110.9(8) . .
C27 C28 H28 124.6 . .
O2 C28 H28 124.6 . .
C30 C29 C33 108.6(7) . .
C30 C29 P2 125.0(6) . .
C33 C29 P2 126.3(6) . .
C30 C29 Fe3 70.5(4) . .
C33 C29 Fe3 69.8(4) . .
P2 C29 Fe3 123.8(4) . .
C31 C30 C29 106.0(7) . .
C31 C30 Fe3 69.6(4) . .
C29 C30 Fe3 68.3(4) . .
C31 C30 H30 127.0 . .
C29 C30 H30 127.0 . .
Fe3 C30 H30 126.6 . .
C32 C31 C30 108.5(7) . .
C32 C31 Fe3 68.7(5) . .
C30 C31 Fe3 69.6(5) . .
C32 C31 H31 125.7 . .
C30 C31 H31 125.7 . .
Fe3 C31 H31 127.6 . .
C33 C32 C31 110.2(7) . .
C33 C32 Fe3 70.7(5) . .
C31 C32 Fe3 71.1(5) . .
C33 C32 H32 124.9 . .
C31 C32 H32 124.9 . .
Fe3 C32 H32 124.9 . .
C32 C33 C29 106.6(7) . .
C32 C33 Fe3 69.3(5) . .
C29 C33 Fe3 68.5(4) . .
C32 C33 H33 126.7 . .
C29 C33 H33 126.7 . .
Fe3 C33 H33 127.1 . .
C35 C34 C38 108.9(7) . .
C35 C34 Fe3 70.3(5) . .
C38 C34 Fe3 69.6(5) . .
C35 C34 H34 125.6 . .
C38 C34 H34 125.6 . .
Fe3 C34 H34 126.1 . .
C34 C35 C36 108.2(7) . .
C34 C35 Fe3 69.6(5) . .
C36 C35 Fe3 69.5(4) . .
C34 C35 H35 125.9 . .
C36 C35 H35 125.9 . .
Fe3 C35 H35 126.6 . .
C37 C36 C35 107.1(7) . .
C37 C36 Fe3 69.6(4) . .
C35 C36 Fe3 69.7(4) . .
C37 C36 H36 126.4 . .
C35 C36 H36 126.4 . .
Fe3 C36 H36 125.8 . .
C36 C37 C38 108.8(7) . .
C36 C37 C39 127.0(7) . .
C38 C37 C39 124.2(7) . .
C36 C37 Fe3 69.7(4) . .
C38 C37 Fe3 69.5(4) . .
C39 C37 Fe3 125.1(6) . .
C37 C38 C34 107.0(7) . .
C37 C38 Fe3 69.8(4) . .
C34 C38 Fe3 69.6(5) . .
C37 C38 H38 126.5 . .
C34 C38 H38 126.5 . .
Fe3 C38 H38 125.7 . .
C40 C39 C43 106.0(7) . .
C40 C39 C37 127.5(7) . .
C43 C39 C37 126.3(7) . .
C40 C39 Fe4 68.9(5) . .
C43 C39 Fe4 68.4(5) . .
C37 C39 Fe4 124.0(6) . .
C41 C40 C39 108.1(7) . .
C41 C40 Fe4 70.0(5) . .
C39 C40 Fe4 69.6(5) . .
C41 C40 H40 125.9 . .
C39 C40 H40 125.9 . .
Fe4 C40 H40 126.0 . .
C40 C41 C42 109.0(7) . .
C40 C41 Fe4 69.3(5) . .
C42 C41 Fe4 69.6(5) . .
C40 C41 H41 125.5 . .
C42 C41 H41 125.5 . .
Fe4 C41 H41 127.3 . .
C43 C42 C41 107.5(7) . .
C43 C42 Fe4 69.0(5) . .
C41 C42 Fe4 69.6(5) . .
C43 C42 H42 126.3 . .
C41 C42 H42 126.3 . .
Fe4 C42 H42 126.7 . .
C42 C43 C39 109.4(7) . .
C42 C43 Fe4 70.5(5) . .
C39 C43 Fe4 69.8(5) . .
C42 C43 H43 125.3 . .
C39 C43 H43 125.3 . .
Fe4 C43 H43 126.0 . .
C48 C44 C45 109.0(9) . .
C48 C44 Fe4 70.8(5) . .
C45 C44 Fe4 69.3(5) . .
C48 C44 H44 125.5 . .
C45 C44 H44 125.5 . .
Fe4 C44 H44 126.0 . .
C46 C45 C44 107.9(9) . .
C46 C45 Fe4 70.4(6) . .
C44 C45 Fe4 69.8(5) . .
C46 C45 H45 126.0 . .
C44 C45 H45 126.0 . .
Fe4 C45 H45 125.3 . .
C45 C46 C47 107.9(9) . .
C45 C46 Fe4 69.0(5) . .
C47 C46 Fe4 70.3(6) . .
C45 C46 H46 126.1 . .
C47 C46 H46 126.1 . .
Fe4 C46 H46 126.3 . .
C46 C47 C48 108.2(9) . .
C46 C47 Fe4 69.2(5) . .
C48 C47 Fe4 69.7(5) . .
C46 C47 H47 125.9 . .
C48 C47 H47 125.9 . .
Fe4 C47 H47 126.8 . .
C44 C48 C47 107.0(9) . .
C44 C48 Fe4 68.8(5) . .
C47 C48 Fe4 69.6(5) . .
C44 C48 H48 126.5 . .
C47 C48 H48 126.5 . .
Fe4 C48 H48 126.6 . .
O3 C49 C50 110.9(7) . .
O3 C49 P2 117.5(6) . .
C50 C49 P2 131.6(7) . .
C49 C50 C51 105.1(9) . .
C49 C50 H50 127.4 . .
C51 C50 H50 127.4 . .
C52 C51 C50 107.2(9) . .
C52 C51 H51 126.4 . .
C50 C51 H51 126.4 . .
C51 C52 O3 110.6(9) . .
C51 C52 H52 124.7 . .
O3 C52 H52 124.7 . .
C54 C53 O4 110.0(7) . .
C54 C53 P2 132.2(6) . .
O4 C53 P2 117.6(6) . .
C53 C54 C55 106.8(7) . .
C53 C54 H54 126.6 . .
C55 C54 H54 126.6 . .
C56 C55 C54 106.4(7) . .
C56 C55 H55 126.8 . .
C54 C55 H55 126.8 . .
C55 C56 O4 110.4(7) . .
C55 C56 H56 124.8 . .
O4 C56 H56 124.8 . .
C58 C57 C61 108.6(6) . .
C58 C57 P3 126.0(6) . .
C61 C57 P3 125.3(6) . .
C58 C57 Fe5 69.9(4) . .
C61 C57 Fe5 69.5(4) . .
P3 C57 Fe5 123.6(4) . .
C57 C58 C59 106.2(7) . .
C57 C58 Fe5 69.0(4) . .
C59 C58 Fe5 69.8(4) . .
C57 C58 H58 126.9 . .
C59 C58 H58 126.9 . .
Fe5 C58 H58 125.9 . .
C60 C59 C58 108.5(7) . .
C60 C59 Fe5 68.8(4) . .
C58 C59 Fe5 69.0(4) . .
C60 C59 H59 125.8 . .
C58 C59 H59 125.8 . .
Fe5 C59 H59 128.0 . .
C61 C60 C59 109.7(7) . .
C61 C60 Fe5 70.3(4) . .
C59 C60 Fe5 70.8(5) . .
C61 C60 H60 125.2 . .
C59 C60 H60 125.2 . .
Fe5 C60 H60 125.3 . .
C60 C61 C57 107.0(7) . .
C60 C61 Fe5 69.4(4) . .
C57 C61 Fe5 68.9(4) . .
C60 C61 H61 126.5 . .
C57 C61 H61 126.5 . .
Fe5 C61 H61 126.8 . .
C63 C62 C66 109.2(7) . .
C63 C62 Fe5 70.6(5) . .
C66 C62 Fe5 70.1(4) . .
C63 C62 H62 125.4 . .
C66 C62 H62 125.4 . .
Fe5 C62 H62 125.5 . .
C62 C63 C64 108.6(7) . .
C62 C63 Fe5 69.5(4) . .
C64 C63 Fe5 69.2(4) . .
C62 C63 H63 125.7 . .
C64 C63 H63 125.7 . .
Fe5 C63 H63 127.2 . .
C65 C64 C63 107.0(7) . .
C65 C64 Fe5 70.0(4) . .
C63 C64 Fe5 69.8(4) . .
C65 C64 H64 126.5 . .
C63 C64 H64 126.5 . .
Fe5 C64 H64 125.3 . .
C64 C65 C66 107.9(7) . .
C64 C65 C67 127.4(7) . .
C66 C65 C67 124.6(7) . .
C64 C65 Fe5 69.3(4) . .
C66 C65 Fe5 69.1(4) . .
C67 C65 Fe5 123.8(6) . .
C62 C66 C65 107.3(7) . .
C62 C66 Fe5 69.5(4) . .
C65 C66 Fe5 69.7(4) . .
C62 C66 H66 126.4 . .
C65 C66 H66 126.4 . .
Fe5 C66 H66 126.0 . .
C68 C67 C71 107.1(7) . .
C68 C67 C65 127.1(8) . .
C71 C67 C65 125.8(7) . .
C68 C67 Fe6 68.9(4) . .
C71 C67 Fe6 68.3(4) . .
C65 C67 Fe6 127.6(6) . .
C69 C68 C67 107.4(8) . .
C69 C68 Fe6 69.4(5) . .
C67 C68 Fe6 70.1(5) . .
C69 C68 H68 126.3 . .
C67 C68 H68 126.3 . .
Fe6 C68 H68 125.8 . .
C70 C69 C68 109.1(8) . .
C70 C69 Fe6 70.3(5) . .
C68 C69 Fe6 69.5(5) . .
C70 C69 H69 125.5 . .
C68 C69 H69 125.5 . .
Fe6 C69 H69 126.3 . .
C69 C70 C71 108.2(8) . .
C69 C70 Fe6 69.5(6) . .
C71 C70 Fe6 68.7(5) . .
C69 C70 H70 125.9 . .
C71 C70 H70 125.9 . .
Fe6 C70 H70 127.4 . .
C70 C71 C67 108.2(7) . .
C70 C71 Fe6 70.4(5) . .
C67 C71 Fe6 70.4(4) . .
C70 C71 H71 125.9 . .
C67 C71 H71 125.9 . .
Fe6 C71 H71 124.8 . .
C73 C72 C76 107.2(8) . .
C73 C72 Fe6 69.5(6) . .
C76 C72 Fe6 69.5(5) . .
C73 C72 H72 126.4 . .
C76 C72 H72 126.4 . .
Fe6 C72 H72 126.2 . .
C72 C73 C74 109.0(8) . .
C72 C73 Fe6 70.1(5) . .
C74 C73 Fe6 69.8(6) . .
C72 C73 H73 125.5 . .
C74 C73 H73 125.5 . .
Fe6 C73 H73 126.2 . .
C75 C74 C73 106.5(8) . .
C75 C74 Fe6 69.3(5) . .
C73 C74 Fe6 68.8(5) . .
C75 C74 H74 126.8 . .
C73 C74 H74 126.8 . .
Fe6 C74 H74 126.7 . .
C74 C75 C76 109.0(8) . .
C74 C75 Fe6 70.2(5) . .
C76 C75 Fe6 69.9(5) . .
C74 C75 H75 125.5 . .
C76 C75 H75 125.5 . .
Fe6 C75 H75 125.9 . .
C75 C76 C72 108.3(8) . .
C75 C76 Fe6 69.5(5) . .
C72 C76 Fe6 69.6(5) . .
C75 C76 H76 125.8 . .
C72 C76 H76 125.8 . .
Fe6 C76 H76 126.6 . .
C78 C77 O5 110.3(7) . .
C78 C77 P3 132.3(6) . .
O5 C77 P3 117.2(6) . .
C77 C78 C79 106.0(8) . .
C77 C78 H78 127.0 . .
C79 C78 H78 127.0 . .
C80 C79 C78 106.7(8) . .
C80 C79 H79 126.6 . .
C78 C79 H79 126.6 . .
C79 C80 O5 110.5(8) . .
C79 C80 H80 124.7 . .
O5 C80 H80 124.7 . .
C82 C81 O6 110.4(7) . .
C82 C81 P3 131.5(6) . .
O6 C81 P3 117.9(5) . .
C81 C82 C83 106.6(7) . .
C81 C82 H82 126.7 . .
C83 C82 H82 126.7 . .
C84 C83 C82 106.4(8) . .
C84 C83 H83 126.8 . .
C82 C83 H83 126.8 . .
C83 C84 O6 111.1(7) . .
C83 C84 H84 124.5 . .
O6 C84 H84 124.5 . .
Cl6 C85 Cl4 110.5(8) . .
Cl6 C85 Cl5 112.8(9) . .
Cl4 C85 Cl5 111.3(8) . .
Cl6 C85 H85 107.3 . .
Cl4 C85 H85 107.3 . .
Cl5 C85 H85 107.3 . .
Cl8 C86 Cl8 109.9(13) 2_566 .
Cl8 C86 Cl7 117.9(18) 2_566 .
Cl8 C86 Cl7 111.7(15) . .
Cl8 C86 H86 105.4 2_566 .
Cl8 C86 H86 105.4 . .
Cl7 C86 H86 105.4 . .
C24 O1 C21 105.1(7) . .
C28 O2 C25 105.9(7) . .
C49 O3 C52 106.1(8) . .
C53 O4 C56 106.4(6) . .
C80 O5 C77 106.4(7) . .
C84 O6 C81 105.5(6) . .
C3 Fe1 C1 68.6(3) . .
C3 Fe1 C2 40.2(3) . .
C1 Fe1 C2 41.7(3) . .
C3 Fe1 C9 120.9(3) . .
C1 Fe1 C9 160.8(3) . .
C2 Fe1 C9 155.8(3) . .
C3 Fe1 C10 158.5(4) . .
C1 Fe1 C10 124.9(3) . .
C2 Fe1 C10 160.9(4) . .
C9 Fe1 C10 41.0(4) . .
C3 Fe1 C8 105.3(3) . .
C1 Fe1 C8 158.1(3) . .
C2 Fe1 C8 120.2(3) . .
C9 Fe1 C8 40.4(3) . .
C10 Fe1 C8 68.3(3) . .
C3 Fe1 C4 40.2(3) . .
C1 Fe1 C4 68.4(3) . .
C2 Fe1 C4 68.1(3) . .
C9 Fe1 C4 107.2(3) . .
C10 Fe1 C4 124.2(4) . .
C8 Fe1 C4 121.3(3) . .
C3 Fe1 C6 158.5(4) . .
C1 Fe1 C6 109.2(3) . .
C2 Fe1 C6 123.8(4) . .
C9 Fe1 C6 68.4(4) . .
C10 Fe1 C6 40.2(4) . .
C8 Fe1 C6 68.4(3) . .
C4 Fe1 C6 160.7(4) . .
C3 Fe1 C7 120.9(3) . .
C1 Fe1 C7 122.8(3) . .
C2 Fe1 C7 105.7(3) . .
C9 Fe1 C7 68.7(3) . .
C10 Fe1 C7 68.6(4) . .
C8 Fe1 C7 41.0(3) . .
C4 Fe1 C7 156.8(3) . .
C6 Fe1 C7 41.0(3) . .
C3 Fe1 C5 68.9(3) . .
C1 Fe1 C5 41.2(3) . .
C2 Fe1 C5 69.8(3) . .
C9 Fe1 C5 123.3(3) . .
C10 Fe1 C5 109.0(3) . .
C8 Fe1 C5 158.2(3) . .
C4 Fe1 C5 41.0(3) . .
C6 Fe1 C5 124.5(3) . .
C7 Fe1 C5 160.1(3) . .
C12 Fe2 C15 68.0(3) . .
C12 Fe2 C13 40.5(3) . .
C15 Fe2 C13 68.1(4) . .
C12 Fe2 C18 116.7(3) . .
C15 Fe2 C18 169.7(3) . .
C13 Fe2 C18 109.0(3) . .
C12 Fe2 C16 127.4(4) . .
C15 Fe2 C16 117.2(4) . .
C13 Fe2 C16 166.0(4) . .
C18 Fe2 C16 68.2(4) . .
C12 Fe2 C14 68.1(4) . .
C15 Fe2 C14 40.6(4) . .
C13 Fe2 C14 40.5(4) . .
C18 Fe2 C14 130.8(4) . .
C16 Fe2 C14 151.4(4) . .
C12 Fe2 C20 166.1(4) . .
C15 Fe2 C20 109.7(4) . .
C13 Fe2 C20 152.7(4) . .
C18 Fe2 C20 68.1(3) . .
C16 Fe2 C20 40.3(4) . .
C14 Fe2 C20 119.7(4) . .
C12 Fe2 C19 150.8(3) . .
C15 Fe2 C19 131.6(4) . .
C13 Fe2 C19 119.2(4) . .
C18 Fe2 C19 40.3(3) . .
C16 Fe2 C19 68.1(4) . .
C14 Fe2 C19 110.9(4) . .
C20 Fe2 C19 40.7(3) . .
C12 Fe2 C17 106.6(3) . .
C15 Fe2 C17 148.9(4) . .
C13 Fe2 C17 128.7(4) . .
C18 Fe2 C17 40.7(3) . .
C16 Fe2 C17 40.4(4) . .
C14 Fe2 C17 168.0(4) . .
C20 Fe2 C17 67.9(4) . .
C19 Fe2 C17 68.0(4) . .
C12 Fe2 C11 40.8(3) . .
C15 Fe2 C11 40.4(3) . .
C13 Fe2 C11 68.5(3) . .
C18 Fe2 C11 149.0(3) . .
C16 Fe2 C11 106.5(4) . .
C14 Fe2 C11 68.4(4) . .
C20 Fe2 C11 128.6(3) . .
C19 Fe2 C11 168.2(3) . .
C17 Fe2 C11 115.2(3) . .
C32 Fe3 C29 68.4(3) . .
C32 Fe3 C34 165.3(3) . .
C29 Fe3 C34 109.7(3) . .
C32 Fe3 C33 40.0(3) . .
C29 Fe3 C33 41.6(3) . .
C34 Fe3 C33 128.9(3) . .
C32 Fe3 C38 126.1(3) . .
C29 Fe3 C38 117.7(3) . .
C34 Fe3 C38 40.8(3) . .
C33 Fe3 C38 106.1(3) . .
C32 Fe3 C37 106.0(3) . .
C29 Fe3 C37 150.4(3) . .
C34 Fe3 C37 68.1(3) . .
C33 Fe3 C37 115.3(3) . .
C38 Fe3 C37 40.7(3) . .
C32 Fe3 C36 116.6(3) . .
C29 Fe3 C36 168.3(3) . .
C34 Fe3 C36 68.3(3) . .
C33 Fe3 C36 148.6(3) . .
C38 Fe3 C36 68.9(3) . .
C37 Fe3 C36 40.6(3) . .
C32 Fe3 C35 151.8(3) . .
C29 Fe3 C35 130.4(3) . .
C34 Fe3 C35 40.1(3) . .
C33 Fe3 C35 168.0(3) . .
C38 Fe3 C35 68.4(3) . .
C37 Fe3 C35 68.1(3) . .
C36 Fe3 C35 40.8(3) . .
C32 Fe3 C30 68.8(3) . .
C29 Fe3 C30 41.3(3) . .
C34 Fe3 C30 120.1(3) . .
C33 Fe3 C30 69.7(3) . .
C38 Fe3 C30 152.8(3) . .
C37 Fe3 C30 166.0(3) . .
C36 Fe3 C30 128.9(3) . .
C35 Fe3 C30 110.0(3) . .
C32 Fe3 C31 40.3(3) . .
C29 Fe3 C31 68.3(3) . .
C34 Fe3 C31 153.8(3) . .
C33 Fe3 C31 68.1(3) . .
C38 Fe3 C31 164.3(3) . .
C37 Fe3 C31 127.1(3) . .
C36 Fe3 C31 108.0(3) . .
C35 Fe3 C31 120.0(3) . .
C30 Fe3 C31 40.8(3) . .
C45 Fe4 C44 40.9(4) . .
C45 Fe4 C43 156.0(4) . .
C44 Fe4 C43 119.5(4) . .
C45 Fe4 C40 107.1(4) . .
C44 Fe4 C40 122.0(4) . .
C43 Fe4 C40 69.4(3) . .
C45 Fe4 C46 40.7(4) . .
C44 Fe4 C46 68.3(4) . .
C43 Fe4 C46 160.5(4) . .
C40 Fe4 C46 123.5(4) . .
C45 Fe4 C41 125.3(4) . .
C44 Fe4 C41 160.1(4) . .
C43 Fe4 C41 68.4(3) . .
C40 Fe4 C41 40.7(3) . .
C46 Fe4 C41 110.7(4) . .
C45 Fe4 C39 119.9(4) . .
C44 Fe4 C39 103.9(4) . .
C43 Fe4 C39 41.8(3) . .
C40 Fe4 C39 41.5(3) . .
C46 Fe4 C39 157.5(4) . .
C41 Fe4 C39 69.1(3) . .
C45 Fe4 C42 162.2(4) . .
C44 Fe4 C42 156.0(4) . .
C43 Fe4 C42 40.5(3) . .
C40 Fe4 C42 69.2(4) . .
C46 Fe4 C42 125.9(4) . .
C41 Fe4 C42 40.8(3) . .
C39 Fe4 C42 69.6(4) . .
C45 Fe4 C47 68.3(5) . .
C44 Fe4 C47 67.9(4) . .
C43 Fe4 C47 122.9(4) . .
C40 Fe4 C47 160.2(4) . .
C46 Fe4 C47 40.5(4) . .
C41 Fe4 C47 125.2(4) . .
C39 Fe4 C47 157.9(4) . .
C42 Fe4 C47 109.0(4) . .
C45 Fe4 C48 68.6(4) . .
C44 Fe4 C48 40.3(4) . .
C43 Fe4 C48 105.1(4) . .
C40 Fe4 C48 157.4(4) . .
C46 Fe4 C48 68.6(4) . .
C41 Fe4 C48 159.3(4) . .
C39 Fe4 C48 119.9(4) . .
C42 Fe4 C48 121.6(4) . .
C47 Fe4 C48 40.7(4) . .
C60 Fe5 C57 68.6(3) . .
C60 Fe5 C62 162.8(3) . .
C57 Fe5 C62 109.0(3) . .
C60 Fe5 C61 40.3(3) . .
C57 Fe5 C61 41.6(3) . .
C62 Fe5 C61 126.7(3) . .
C60 Fe5 C64 118.3(3) . .
C57 Fe5 C64 164.8(3) . .
C62 Fe5 C64 68.5(3) . .
C61 Fe5 C64 151.9(3) . .
C60 Fe5 C66 124.7(3) . .
C57 Fe5 C66 119.5(3) . .
C62 Fe5 C66 40.4(3) . .
C61 Fe5 C66 106.3(3) . .
C64 Fe5 C66 69.0(3) . .
C60 Fe5 C58 69.2(3) . .
C57 Fe5 C58 41.1(3) . .
C62 Fe5 C58 121.0(3) . .
C61 Fe5 C58 69.8(3) . .
C64 Fe5 C58 126.2(3) . .
C66 Fe5 C58 154.8(3) . .
C60 Fe5 C63 154.6(3) . .
C57 Fe5 C63 127.7(3) . .
C62 Fe5 C63 39.9(3) . .
C61 Fe5 C63 164.7(3) . .
C64 Fe5 C63 41.0(3) . .
C66 Fe5 C63 67.9(3) . .
C58 Fe5 C63 109.1(3) . .
C60 Fe5 C65 105.9(3) . .
C57 Fe5 C65 153.7(3) . .
C62 Fe5 C65 68.3(3) . .
C61 Fe5 C65 117.5(3) . .
C64 Fe5 C65 40.7(3) . .
C66 Fe5 C65 41.2(3) . .
C58 Fe5 C65 163.1(3) . .
C63 Fe5 C65 68.1(3) . .
C60 Fe5 C59 40.3(3) . .
C57 Fe5 C59 68.5(3) . .
C62 Fe5 C59 156.1(3) . .
C61 Fe5 C59 68.2(3) . .
C64 Fe5 C59 107.4(3) . .
C66 Fe5 C59 162.2(3) . .
C58 Fe5 C59 41.2(3) . .
C63 Fe5 C59 121.6(3) . .
C65 Fe5 C59 124.9(3) . .
C73 Fe6 C75 68.4(4) . .
C73 Fe6 C71 156.2(4) . .
C75 Fe6 C71 123.3(4) . .
C73 Fe6 C76 68.1(4) . .
C75 Fe6 C76 40.6(4) . .
C71 Fe6 C76 106.2(4) . .
C73 Fe6 C72 40.4(4) . .
C75 Fe6 C72 68.8(4) . .
C71 Fe6 C72 120.2(4) . .
C76 Fe6 C72 40.9(4) . .
C73 Fe6 C74 41.4(4) . .
C75 Fe6 C74 40.4(4) . .
C71 Fe6 C74 160.1(4) . .
C76 Fe6 C74 68.5(4) . .
C72 Fe6 C74 69.2(4) . .
C73 Fe6 C69 125.4(4) . .
C75 Fe6 C69 123.1(4) . .
C71 Fe6 C69 68.5(4) . .
C76 Fe6 C69 157.9(4) . .
C72 Fe6 C69 160.6(4) . .
C74 Fe6 C69 108.8(4) . .
C73 Fe6 C68 107.3(4) . .
C75 Fe6 C68 158.5(4) . .
C71 Fe6 C68 69.4(3) . .
C76 Fe6 C68 159.3(3) . .
C72 Fe6 C68 122.5(4) . .
C74 Fe6 C68 122.4(4) . .
C69 Fe6 C68 41.0(3) . .
C73 Fe6 C70 161.8(4) . .
C75 Fe6 C70 108.4(4) . .
C71 Fe6 C70 40.8(3) . .
C76 Fe6 C70 122.0(4) . .
C72 Fe6 C70 156.9(4) . .
C74 Fe6 C70 124.5(4) . .
C69 Fe6 C70 40.1(4) . .
C68 Fe6 C70 68.7(3) . .
C73 Fe6 C67 120.7(4) . .
C75 Fe6 C67 159.5(4) . .
C71 Fe6 C67 41.3(3) . .
C76 Fe6 C67 122.4(3) . .
C72 Fe6 C67 105.5(3) . .
C74 Fe6 C67 157.8(4) . .
C69 Fe6 C67 68.7(3) . .
C68 Fe6 C67 41.1(3) . .
C70 Fe6 C67 68.8(3) . .
Cl1 Pd1 P2 87.18(7) . .
Cl1 Pd1 P1 92.28(7) . .
P2 Pd1 P1 178.13(8) . .
Cl1 Pd1 Cl2 178.52(8) . .
P2 Pd1 Cl2 92.53(7) . .
P1 Pd1 Cl2 88.05(7) . .
Cl3 Pd2 Cl3 180.00(7) 2 .
Cl3 Pd2 P3 87.70(7) 2 2
Cl3 Pd2 P3 92.30(7) . 2
Cl3 Pd2 P3 92.30(7) 2 .
Cl3 Pd2 P3 87.70(7) . .
P3 Pd2 P3 180.0 2 .
C1 P1 C25 103.5(4) . .
C1 P1 C21 105.8(4) . .
C25 P1 C21 100.5(4) . .
C1 P1 Pd1 116.5(3) . .
C25 P1 Pd1 111.1(3) . .
C21 P1 Pd1 117.4(3) . .
C53 P2 C49 101.1(4) . .
C53 P2 C29 104.2(4) . .
C49 P2 C29 104.4(4) . .
C53 P2 Pd1 116.9(3) . .
C49 P2 Pd1 111.5(3) . .
C29 P2 Pd1 116.9(3) . .
C57 P3 C77 104.4(4) . .
C57 P3 C81 104.8(3) . .
C77 P3 C81 101.4(3) . .
C57 P3 Pd2 117.8(3) . .
C77 P3 Pd2 110.0(2) . .
C81 P3 Pd2 116.6(2) . .
C86 Cl8 C86 70.1(13) 2_566 .

loop_
_geom_bond_atom_site_label_1
_geom_bond_atom_site_label_2
_geom_bond_distance
_geom_bond_site_symmetry_2
C1 C5 1.439(11) .
C1 C2 1.449(10) .
C1 P1 1.787(8) .
C1 Fe1 2.036(8) .
C2 C3 1.400(11) .
C2 Fe1 2.037(8) .
C2 H2 0.9300 .
C3 C4 1.403(12) .
C3 Fe1 2.035(8) .
C3 H3 0.9300 .
C4 C5 1.437(11) .
C4 Fe1 2.048(8) .
C4 H4 0.9300 .
C5 Fe1 2.054(8) .
C5 H5 0.9300 .
C6 C10 1.407(14) .
C6 C7 1.435(12) .
C6 Fe1 2.049(9) .
C6 H6 0.9300 .
C7 C8 1.434(12) .
C7 Fe1 2.052(9) .
C7 H7 0.9300 .
C8 C9 1.410(11) .
C8 C11 1.467(11) .
C8 Fe1 2.046(8) .
C9 C10 1.431(12) .
C9 Fe1 2.040(8) .
C9 H9 0.9300 .
C10 Fe1 2.046(9) .
C10 H10 0.9300 .
C11 C15 1.412(12) .
C11 C12 1.427(11) .
C11 Fe2 2.057(8) .
C12 C13 1.407(12) .
C12 Fe2 2.032(8) .
C12 H12 0.9300 .
C13 C14 1.412(13) .
C13 Fe2 2.035(9) .
C13 H13 0.9300 .
C14 C15 1.417(14) .
C14 Fe2 2.049(10) .
C14 H14 0.9300 .
C15 Fe2 2.034(9) .
C15 H15 0.9300 .
C16 C20 1.412(14) .
C16 C17 1.415(13) .
C16 Fe2 2.048(10) .
C16 H16 0.9300 .
C17 C18 1.424(12) .
C17 Fe2 2.054(9) .
C17 H17 0.9300 .
C18 C19 1.409(12) .
C18 Fe2 2.041(8) .
C18 H18 0.9300 .
C19 C20 1.425(12) .
C19 Fe2 2.052(9) .
C19 H19 0.9300 .
C20 Fe2 2.050(9) .
C20 H20 0.9300 .
C21 C22 1.341(12) .
C21 O1 1.372(10) .
C21 P1 1.800(8) .
C22 C23 1.428(13) .
C22 H22 0.9300 .
C23 C24 1.336(14) .
C23 H23 0.9300 .
C24 O1 1.366(10) .
C24 H24 0.9300 .
C25 C26 1.363(11) .
C25 O2 1.372(9) .
C25 P1 1.791(8) .
C26 C27 1.415(12) .
C26 H26 0.9300 .
C27 C28 1.346(14) .
C27 H27 0.9300 .
C28 O2 1.371(11) .
C28 H28 0.9300 .
C29 C30 1.443(11) .
C29 C33 1.451(10) .
C29 P2 1.810(8) .
C29 Fe3 2.033(8) .
C30 C31 1.438(11) .
C30 Fe3 2.063(8) .
C30 H30 0.9300 .
C31 C32 1.411(11) .
C31 Fe3 2.064(8) .
C31 H31 0.9300 .
C32 C33 1.398(11) .
C32 Fe3 2.032(8) .
C32 H32 0.9300 .
C33 Fe3 2.051(8) .
C33 H33 0.9300 .
C34 C35 1.410(12) .
C34 C38 1.430(12) .
C34 Fe3 2.050(8) .
C34 H34 0.9300 .
C35 C36 1.436(11) .
C35 Fe3 2.059(8) .
C35 H35 0.9300 .
C36 C37 1.428(11) .
C36 Fe3 2.057(8) .
C36 H36 0.9300 .
C37 C38 1.429(11) .
C37 C39 1.461(11) .
C37 Fe3 2.055(7) .
C38 Fe3 2.051(8) .
C38 H38 0.9300 .
C39 C40 1.443(11) .
C39 C43 1.450(12) .
C39 Fe4 2.043(8) .
C40 C41 1.419(12) .
C40 Fe4 2.033(8) .
C40 H40 0.9300 .
C41 C42 1.426(12) .
C41 Fe4 2.043(8) .
C41 H41 0.9300 .
C42 C43 1.409(12) .
C42 Fe4 2.043(9) .
C42 H42 0.9300 .
C43 Fe4 2.024(8) .
C43 H43 0.9300 .
C44 C48 1.404(14) .
C44 C45 1.411(14) .
C44 Fe4 2.023(9) .
C44 H44 0.9300 .
C45 C46 1.407(14) .
C45 Fe4 2.016(10) .
C45 H45 0.9300 .
C46 C47 1.415(15) .
C46 Fe4 2.034(9) .
C46 H46 0.9300 .
C47 C48 1.426(13) .
C47 Fe4 2.049(9) .
C47 H47 0.9300 .
C48 Fe4 2.050(9) .
C48 H48 0.9300 .
C49 O3 1.347(10) .
C49 C50 1.361(12) .
C49 P2 1.804(8) .
C50 C51 1.418(13) .
C50 H50 0.9300 .
C51 C52 1.330(15) .
C51 H51 0.9300 .
C52 O3 1.364(11) .
C52 H52 0.9300 .
C53 C54 1.350(11) .
C53 O4 1.365(9) .
C53 P2 1.797(8) .
C54 C55 1.422(11) .
C54 H54 0.9300 .
C55 C56 1.342(12) .
C55 H55 0.9300 .
C56 O4 1.370(9) .
C56 H56 0.9300 .
C57 C58 1.437(11) .
C57 C61 1.453(10) .
C57 P3 1.790(8) .
C57 Fe5 2.040(7) .
C58 C59 1.448(11) .
C58 Fe5 2.052(8) .
C58 H58 0.9300 .
C59 C60 1.414(11) .
C59 Fe5 2.063(8) .
C59 H59 0.9300 .
C60 C61 1.406(11) .
C60 Fe5 2.037(8) .
C60 H60 0.9300 .
C61 Fe5 2.049(7) .
C61 H61 0.9300 .
C62 C63 1.401(12) .
C62 C66 1.414(11) .
C62 Fe5 2.044(8) .
C62 H62 0.9300 .
C63 C64 1.438(11) .
C63 Fe5 2.058(8) .
C63 H63 0.9300 .
C64 C65 1.428(11) .
C64 Fe5 2.050(7) .
C64 H64 0.9300 .
C65 C66 1.445(10) .
C65 C67 1.452(11) .
C65 Fe5 2.059(7) .
C66 Fe5 2.051(8) .
C66 H66 0.9300 .
C67 C68 1.438(11) .
C67 C71 1.442(12) .
C67 Fe6 2.058(8) .
C68 C69 1.432(12) .
C68 Fe6 2.042(8) .
C68 H68 0.9300 .
C69 C70 1.404(13) .
C69 Fe6 2.041(10) .
C69 H69 0.9300 .
C70 C71 1.424(11) .
C70 Fe6 2.052(9) .
C70 H70 0.9300 .
C71 Fe6 2.029(8) .
C71 H71 0.9300 .
C72 C73 1.402(14) .
C72 C76 1.420(13) .
C72 Fe6 2.033(10) .
C72 H72 0.9300 .
C73 C74 1.438(14) .
C73 Fe6 2.025(10) .
C73 H73 0.9300 .
C74 C75 1.404(13) .
C74 Fe6 2.038(8) .
C74 H74 0.9300 .
C75 C76 1.407(13) .
C75 Fe6 2.026(9) .
C75 H75 0.9300 .
C76 Fe6 2.031(10) .
C76 H76 0.9300 .
C77 C78 1.357(11) .
C77 O5 1.367(9) .
C77 P3 1.791(8) .
C78 C79 1.421(12) .
C78 H78 0.9300 .
C79 C80 1.348(14) .
C79 H79 0.9300 .
C80 O5 1.358(10) .
C80 H80 0.9300 .
C81 C82 1.342(11) .
C81 O6 1.371(9) .
C81 P3 1.804(8) .
C82 C83 1.407(12) .
C82 H82 0.9300 .
C83 C84 1.340(12) .
C83 H83 0.9300 .
C84 O6 1.356(9) .
C84 H84 0.9300 .
C85 Cl6 1.725(15) .
C85 Cl4 1.740(14) .
C85 Cl5 1.742(16) .
C85 H85 0.9800 .
C86 Cl8 1.68(3) 2_566
C86 Cl8 1.81(3) .
C86 Cl7 1.82(2) .
C86 H86 0.9800 .
Pd1 Cl1 2.295(2) .
Pd1 P2 2.303(2) .
Pd1 P1 2.309(2) .
Pd1 Cl2 2.3099(19) .
Pd2 Cl3 2.3041(18) 2
Pd2 Cl3 2.3041(18) .
Pd2 P3 2.3102(19) 2
Pd2 P3 2.3102(19) .
Cl8 C86 1.68(3) 2_566

loop_
_geom_torsion_atom_site_label_1
_geom_torsion_atom_site_label_2
_geom_torsion_atom_site_label_3
_geom_torsion_atom_site_label_4
_geom_torsion
_geom_torsion_site_symmetry_1
_geom_torsion_site_symmetry_4
C5 C1 C2 C3 -0.3(9) . .
P1 C1 C2 C3 -176.6(6) . .
Fe1 C1 C2 C3 -59.7(5) . .
C5 C1 C2 Fe1 59.4(5) . .
P1 C1 C2 Fe1 -116.9(6) . .
C1 C2 C3 C4 -0.2(9) . .
Fe1 C2 C3 C4 -59.5(6) . .
C1 C2 C3 Fe1 59.2(5) . .
C2 C3 C4 C5 0.7(10) . .
Fe1 C3 C4 C5 -58.5(6) . .
C2 C3 C4 Fe1 59.2(6) . .
C3 C4 C5 C1 -0.9(9) . .
Fe1 C4 C5 C1 -59.2(5) . .
C3 C4 C5 Fe1 58.3(6) . .
C2 C1 C5 C4 0.7(9) . .
P1 C1 C5 C4 177.0(6) . .
Fe1 C1 C5 C4 59.6(5) . .
C2 C1 C5 Fe1 -58.9(5) . .
P1 C1 C5 Fe1 117.5(6) . .
C10 C6 C7 C8 0.5(9) . .
Fe1 C6 C7 C8 59.5(6) . .
C10 C6 C7 Fe1 -59.1(6) . .
C6 C7 C8 C9 -0.8(9) . .
Fe1 C7 C8 C9 58.9(6) . .
C6 C7 C8 C11 -178.5(8) . .
Fe1 C7 C8 C11 -118.9(8) . .
C6 C7 C8 Fe1 -59.6(6) . .
C7 C8 C9 C10 0.8(9) . .
C11 C8 C9 C10 178.5(8) . .
Fe1 C8 C9 C10 59.7(5) . .
C7 C8 C9 Fe1 -58.9(6) . .
C11 C8 C9 Fe1 118.8(8) . .
C7 C6 C10 C9 0.0(9) . .
Fe1 C6 C10 C9 -59.0(6) . .
C7 C6 C10 Fe1 59.0(6) . .
C8 C9 C10 C6 -0.5(9) . .
Fe1 C9 C10 C6 59.4(6) . .
C8 C9 C10 Fe1 -59.9(6) . .
C9 C8 C11 C15 -11.3(14) . .
C7 C8 C11 C15 166.1(8) . .
Fe1 C8 C11 C15 77.4(10) . .
C9 C8 C11 C12 164.8(8) . .
C7 C8 C11 C12 -17.8(13) . .
Fe1 C8 C11 C12 -106.5(9) . .
C9 C8 C11 Fe2 77.3(10) . .
C7 C8 C11 Fe2 -105.3(9) . .
Fe1 C8 C11 Fe2 166.0(4) . .
C15 C11 C12 C13 -0.8(9) . .
C8 C11 C12 C13 -177.6(8) . .
Fe2 C11 C12 C13 -59.6(6) . .
C15 C11 C12 Fe2 58.8(6) . .
C8 C11 C12 Fe2 -117.9(8) . .
C11 C12 C13 C14 0.1(10) . .
Fe2 C12 C13 C14 -59.9(7) . .
C11 C12 C13 Fe2 60.1(6) . .
C12 C13 C14 C15 0.6(11) . .
Fe2 C13 C14 C15 -58.9(7) . .
C12 C13 C14 Fe2 59.5(6) . .
C12 C11 C15 C14 1.2(10) . .
C8 C11 C15 C14 177.9(8) . .
Fe2 C11 C15 C14 59.8(7) . .
C12 C11 C15 Fe2 -58.6(6) . .
C8 C11 C15 Fe2 118.1(9) . .
C13 C14 C15 C11 -1.1(11) . .
Fe2 C14 C15 C11 -60.1(6) . .
C13 C14 C15 Fe2 59.0(7) . .
C20 C16 C17 C18 -0.8(10) . .
Fe2 C16 C17 C18 58.9(6) . .
C20 C16 C17 Fe2 -59.7(7) . .
C16 C17 C18 C19 1.0(10) . .
Fe2 C17 C18 C19 60.1(6) . .
C16 C17 C18 Fe2 -59.2(6) . .
C17 C18 C19 C20 -0.8(10) . .
Fe2 C18 C19 C20 59.3(6) . .
C17 C18 C19 Fe2 -60.1(6) . .
C17 C16 C20 C19 0.3(11) . .
Fe2 C16 C20 C19 -59.5(7) . .
C17 C16 C20 Fe2 59.8(6) . .
C18 C19 C20 C16 0.3(11) . .
Fe2 C19 C20 C16 59.5(6) . .
C18 C19 C20 Fe2 -59.2(6) . .
O1 C21 C22 C23 -0.7(10) . .
P1 C21 C22 C23 -176.5(7) . .
C21 C22 C23 C24 1.3(11) . .
C22 C23 C24 O1 -1.4(11) . .
O2 C25 C26 C27 -0.4(9) . .
P1 C25 C26 C27 -176.2(7) . .
C25 C26 C27 C28 0.2(10) . .
C26 C27 C28 O2 0.1(11) . .
C33 C29 C30 C31 -0.1(9) . .
P2 C29 C30 C31 -177.9(6) . .
Fe3 C29 C30 C31 -59.7(5) . .
C33 C29 C30 Fe3 59.7(5) . .
P2 C29 C30 Fe3 -118.2(6) . .
C29 C30 C31 C32 1.1(9) . .
Fe3 C30 C31 C32 -57.7(6) . .
C29 C30 C31 Fe3 58.8(5) . .
C30 C31 C32 C33 -1.8(9) . .
Fe3 C31 C32 C33 -60.1(6) . .
C30 C31 C32 Fe3 58.2(6) . .
C31 C32 C33 C29 1.8(9) . .
Fe3 C32 C33 C29 -58.6(5) . .
C31 C32 C33 Fe3 60.3(6) . .
C30 C29 C33 C32 -1.0(9) . .
P2 C29 C33 C32 176.8(6) . .
Fe3 C29 C33 C32 59.0(5) . .
C30 C29 C33 Fe3 -60.1(5) . .
P2 C29 C33 Fe3 117.8(6) . .
C38 C34 C35 C36 -0.2(9) . .
Fe3 C34 C35 C36 58.9(5) . .
C38 C34 C35 Fe3 -59.1(6) . .
C34 C35 C36 C37 0.9(9) . .
Fe3 C35 C36 C37 59.8(5) . .
C34 C35 C36 Fe3 -59.0(6) . .
C35 C36 C37 C38 -1.2(9) . .
Fe3 C36 C37 C38 58.6(5) . .
C35 C36 C37 C39 -179.2(7) . .
Fe3 C36 C37 C39 -119.3(8) . .
C35 C36 C37 Fe3 -59.9(5) . .
C36 C37 C38 C34 1.1(9) . .
C39 C37 C38 C34 179.1(7) . .
Fe3 C37 C38 C34 59.9(5) . .
C36 C37 C38 Fe3 -58.8(5) . .
C39 C37 C38 Fe3 119.2(8) . .
C35 C34 C38 C37 -0.6(9) . .
Fe3 C34 C38 C37 -60.1(5) . .
C35 C34 C38 Fe3 59.5(6) . .
C36 C37 C39 C40 -9.1(13) . .
C38 C37 C39 C40 173.2(8) . .
Fe3 C37 C39 C40 -99.1(9) . .
C36 C37 C39 C43 175.7(8) . .
C38 C37 C39 C43 -1.9(13) . .
Fe3 C37 C39 C43 85.7(10) . .
C36 C37 C39 Fe4 -97.4(9) . .
C38 C37 C39 Fe4 84.9(9) . .
Fe3 C37 C39 Fe4 172.6(4) . .
C43 C39 C40 C41 -1.1(9) . .
C37 C39 C40 C41 -177.0(8) . .
Fe4 C39 C40 C41 -59.7(6) . .
C43 C39 C40 Fe4 58.6(5) . .
C37 C39 C40 Fe4 -117.4(8) . .
C39 C40 C41 C42 1.1(10) . .
Fe4 C40 C41 C42 -58.3(6) . .
C39 C40 C41 Fe4 59.4(6) . .
C40 C41 C42 C43 -0.7(10) . .
Fe4 C41 C42 C43 -58.8(6) . .
C40 C41 C42 Fe4 58.1(6) . .
C41 C42 C43 C39 0.0(10) . .
Fe4 C42 C43 C39 -59.1(6) . .
C41 C42 C43 Fe4 59.2(6) . .
C40 C39 C43 C42 0.6(9) . .
C37 C39 C43 C42 176.7(8) . .
Fe4 C39 C43 C42 59.5(6) . .
C40 C39 C43 Fe4 -58.9(5) . .
C37 C39 C43 Fe4 117.1(8) . .
C48 C44 C45 C46 0.5(11) . .
Fe4 C44 C45 C46 60.4(7) . .
C48 C44 C45 Fe4 -59.9(7) . .
C44 C45 C46 C47 -0.3(11) . .
Fe4 C45 C46 C47 59.7(7) . .
C44 C45 C46 Fe4 -60.0(7) . .
C45 C46 C47 C48 0.0(12) . .
Fe4 C46 C47 C48 58.9(7) . .
C45 C46 C47 Fe4 -58.9(7) . .
C45 C44 C48 C47 -0.5(11) . .
Fe4 C44 C48 C47 -59.4(7) . .
C45 C44 C48 Fe4 58.9(7) . .
C46 C47 C48 C44 0.3(11) . .
Fe4 C47 C48 C44 58.9(7) . .
C46 C47 C48 Fe4 -58.6(7) . .
O3 C49 C50 C51 0.3(9) . .
P2 C49 C50 C51 179.1(7) . .
C49 C50 C51 C52 -0.1(10) . .
C50 C51 C52 O3 0.0(11) . .
O4 C53 C54 C55 0.7(9) . .
P2 C53 C54 C55 174.7(7) . .
C53 C54 C55 C56 0.8(9) . .
C54 C55 C56 O4 -2.0(10) . .
C61 C57 C58 C59 -1.3(8) . .
P3 C57 C58 C59 -177.8(6) . .
Fe5 C57 C58 C59 -60.2(5) . .
C61 C57 C58 Fe5 58.9(5) . .
P3 C57 C58 Fe5 -117.6(6) . .
C57 C58 C59 C60 2.0(9) . .
Fe5 C58 C59 C60 -57.6(5) . .
C57 C58 C59 Fe5 59.6(5) . .
C58 C59 C60 C61 -2.1(9) . .
Fe5 C59 C60 C61 -59.8(5) . .
C58 C59 C60 Fe5 57.7(5) . .
C59 C60 C61 C57 1.3(9) . .
Fe5 C60 C61 C57 -58.8(5) . .
C59 C60 C61 Fe5 60.1(6) . .
C58 C57 C61 C60 0.0(8) . .
P3 C57 C61 C60 176.6(6) . .
Fe5 C57 C61 C60 59.2(5) . .
C58 C57 C61 Fe5 -59.1(5) . .
P3 C57 C61 Fe5 117.4(6) . .
C66 C62 C63 C64 -1.4(9) . .
Fe5 C62 C63 C64 58.3(5) . .
C66 C62 C63 Fe5 -59.7(5) . .
C62 C63 C64 C65 1.9(9) . .
Fe5 C63 C64 C65 60.4(5) . .
C62 C63 C64 Fe5 -58.5(5) . .
C63 C64 C65 C66 -1.8(8) . .
Fe5 C64 C65 C66 58.5(5) . .
C63 C64 C65 C67 -177.6(7) . .
Fe5 C64 C65 C67 -117.4(8) . .
C63 C64 C65 Fe5 -60.3(5) . .
C63 C62 C66 C65 0.2(9) . .
Fe5 C62 C66 C65 -59.7(5) . .
C63 C62 C66 Fe5 60.0(5) . .
C64 C65 C66 C62 1.0(8) . .
C67 C65 C66 C62 177.0(7) . .
Fe5 C65 C66 C62 59.6(5) . .
C64 C65 C66 Fe5 -58.6(5) . .
C67 C65 C66 Fe5 117.4(8) . .
C64 C65 C67 C68 -9.6(14) . .
C66 C65 C67 C68 175.2(8) . .
Fe5 C65 C67 C68 -98.2(9) . .
C64 C65 C67 C71 170.9(8) . .
C66 C65 C67 C71 -4.3(13) . .
Fe5 C65 C67 C71 82.2(10) . .
C64 C65 C67 Fe6 -100.3(9) . .
C66 C65 C67 Fe6 84.5(9) . .
Fe5 C65 C67 Fe6 171.0(4) . .
C71 C67 C68 C69 -1.9(10) . .
C65 C67 C68 C69 178.5(8) . .
Fe6 C67 C68 C69 -59.7(6) . .
C71 C67 C68 Fe6 57.7(6) . .
C65 C67 C68 Fe6 -121.9(8) . .
C67 C68 C69 C70 0.7(10) . .
Fe6 C68 C69 C70 -59.4(6) . .
C67 C68 C69 Fe6 60.1(6) . .
C68 C69 C70 C71 0.8(10) . .
Fe6 C69 C70 C71 -58.0(6) . .
C68 C69 C70 Fe6 58.9(7) . .
C69 C70 C71 C67 -2.1(10) . .
Fe6 C70 C71 C67 -60.6(6) . .
C69 C70 C71 Fe6 58.5(6) . .
C68 C67 C71 C70 2.5(10) . .
C65 C67 C71 C70 -177.9(8) . .
Fe6 C67 C71 C70 60.6(6) . .
C68 C67 C71 Fe6 -58.1(6) . .
C65 C67 C71 Fe6 121.5(8) . .
C76 C72 C73 C74 -0.4(11) . .
Fe6 C72 C73 C74 59.1(7) . .
C76 C72 C73 Fe6 -59.5(6) . .
C72 C73 C74 C75 0.0(11) . .
Fe6 C73 C74 C75 59.4(7) . .
C72 C73 C74 Fe6 -59.3(7) . .
C73 C74 C75 C76 0.3(11) . .
Fe6 C74 C75 C76 59.3(7) . .
C73 C74 C75 Fe6 -59.0(7) . .
C74 C75 C76 C72 -0.6(11) . .
Fe6 C75 C76 C72 59.0(7) . .
C74 C75 C76 Fe6 -59.5(7) . .
C73 C72 C76 C75 0.6(11) . .
Fe6 C72 C76 C75 -58.9(7) . .
C73 C72 C76 Fe6 59.5(7) . .
O5 C77 C78 C79 -0.4(9) . .
P3 C77 C78 C79 174.5(6) . .
C77 C78 C79 C80 0.9(10) . .
C78 C79 C80 O5 -1.0(11) . .
O6 C81 C82 C83 0.6(9) . .
P3 C81 C82 C83 175.0(6) . .
C81 C82 C83 C84 -0.3(9) . .
C82 C83 C84 O6 -0.1(9) . .
C23 C24 O1 C21 1.1(10) . .
C22 C21 O1 C24 -0.2(9) . .
P1 C21 O1 C24 176.2(6) . .
C27 C28 O2 C25 -0.4(10) . .
C26 C25 O2 C28 0.5(9) . .
P1 C25 O2 C28 177.0(6) . .
C50 C49 O3 C52 -0.3(10) . .
P2 C49 O3 C52 -179.3(6) . .
C51 C52 O3 C49 0.2(10) . .
C54 C53 O4 C56 -1.8(8) . .
P2 C53 O4 C56 -176.8(5) . .
C55 C56 O4 C53 2.4(9) . .
C79 C80 O5 C77 0.8(10) . .
C78 C77 O5 C80 -0.2(9) . .
P3 C77 O5 C80 -176.0(6) . .
C83 C84 O6 C81 0.4(9) . .
C82 C81 O6 C84 -0.6(8) . .
P3 C81 O6 C84 -175.9(5) . .
C2 C3 Fe1 C1 -38.9(5) . .
C4 C3 Fe1 C1 81.5(5) . .
C4 C3 Fe1 C2 120.4(7) . .
C2 C3 Fe1 C9 159.7(5) . .
C4 C3 Fe1 C9 -79.9(5) . .
C2 C3 Fe1 C10 -171.8(8) . .
C4 C3 Fe1 C10 -51.4(11) . .
C2 C3 Fe1 C8 118.9(5) . .
C4 C3 Fe1 C8 -120.7(5) . .
C2 C3 Fe1 C4 -120.4(7) . .
C2 C3 Fe1 C6 49.3(11) . .
C4 C3 Fe1 C6 169.7(8) . .
C2 C3 Fe1 C7 77.4(6) . .
C4 C3 Fe1 C7 -162.2(5) . .
C2 C3 Fe1 C5 -83.2(5) . .
C4 C3 Fe1 C5 37.2(5) . .
C5 C1 Fe1 C3 -82.0(5) . .
C2 C1 Fe1 C3 37.5(5) . .
P1 C1 Fe1 C3 157.8(6) . .
C5 C1 Fe1 C2 -119.6(7) . .
P1 C1 Fe1 C2 120.3(7) . .
C5 C1 Fe1 C9 41.6(12) . .
C2 C1 Fe1 C9 161.1(10) . .
P1 C1 Fe1 C9 -78.6(12) . .
C5 C1 Fe1 C10 78.8(6) . .
C2 C1 Fe1 C10 -161.6(5) . .
P1 C1 Fe1 C10 -41.3(7) . .
C5 C1 Fe1 C8 -159.5(8) . .
C2 C1 Fe1 C8 -40.0(11) . .
P1 C1 Fe1 C8 80.3(10) . .
C5 C1 Fe1 C4 -38.7(5) . .
C2 C1 Fe1 C4 80.9(5) . .
P1 C1 Fe1 C4 -158.8(6) . .
C5 C1 Fe1 C6 120.8(5) . .
C2 C1 Fe1 C6 -119.6(5) . .
P1 C1 Fe1 C6 0.7(6) . .
C5 C1 Fe1 C7 164.2(5) . .
C2 C1 Fe1 C7 -76.3(5) . .
P1 C1 Fe1 C7 44.1(6) . .
C2 C1 Fe1 C5 119.6(7) . .
P1 C1 Fe1 C5 -120.1(7) . .
C1 C2 Fe1 C3 -118.5(7) . .
C3 C2 Fe1 C1 118.5(7) . .
C3 C2 Fe1 C9 -46.5(10) . .
C1 C2 Fe1 C9 -165.0(8) . .
C3 C2 Fe1 C10 170.8(10) . .
C1 C2 Fe1 C10 52.2(12) . .
C3 C2 Fe1 C8 -77.6(5) . .
C1 C2 Fe1 C8 163.9(5) . .
C3 C2 Fe1 C4 36.9(5) . .
C1 C2 Fe1 C4 -81.7(5) . .
C3 C2 Fe1 C6 -160.5(5) . .
C1 C2 Fe1 C6 81.0(5) . .
C3 C2 Fe1 C7 -119.5(5) . .
C1 C2 Fe1 C7 121.9(5) . .
C3 C2 Fe1 C5 80.9(5) . .
C1 C2 Fe1 C5 -37.6(4) . .
C8 C9 Fe1 C3 -76.7(6) . .
C10 C9 Fe1 C3 164.5(5) . .
C8 C9 Fe1 C1 168.0(9) . .
C10 C9 Fe1 C1 49.2(12) . .
C8 C9 Fe1 C2 -43.6(10) . .
C10 C9 Fe1 C2 -162.4(8) . .
C8 C9 Fe1 C10 118.8(7) . .
C10 C9 Fe1 C8 -118.8(7) . .
C8 C9 Fe1 C4 -118.3(5) . .
C10 C9 Fe1 C4 122.8(6) . .
C8 C9 Fe1 C6 81.6(5) . .
C10 C9 Fe1 C6 -37.2(5) . .
C8 C9 Fe1 C7 37.5(5) . .
C10 C9 Fe1 C7 -81.4(6) . .
C8 C9 Fe1 C5 -160.5(5) . .
C10 C9 Fe1 C5 80.7(6) . .
C6 C10 Fe1 C3 -158.1(8) . .
C9 C10 Fe1 C3 -38.7(11) . .
C6 C10 Fe1 C1 78.2(6) . .
C9 C10 Fe1 C1 -162.4(5) . .
C6 C10 Fe1 C2 38.3(12) . .
C9 C10 Fe1 C2 157.8(9) . .
C6 C10 Fe1 C9 -119.4(7) . .
C6 C10 Fe1 C8 -81.8(5) . .
C9 C10 Fe1 C8 37.6(5) . .
C6 C10 Fe1 C4 164.3(5) . .
C9 C10 Fe1 C4 -76.2(6) . .
C9 C10 Fe1 C6 119.4(7) . .
C6 C10 Fe1 C7 -37.6(5) . .
C9 C10 Fe1 C7 81.8(5) . .
C6 C10 Fe1 C5 121.3(5) . .
C9 C10 Fe1 C5 -119.3(5) . .
C9 C8 Fe1 C3 120.1(5) . .
C7 C8 Fe1 C3 -119.8(5) . .
C11 C8 Fe1 C3 0.0(7) . .
C9 C8 Fe1 C1 -169.5(8) . .
C7 C8 Fe1 C1 -49.4(11) . .
C11 C8 Fe1 C1 70.4(11) . .
C9 C8 Fe1 C2 160.9(5) . .
C7 C8 Fe1 C2 -79.0(6) . .
C11 C8 Fe1 C2 40.8(8) . .
C7 C8 Fe1 C9 120.1(7) . .
C11 C8 Fe1 C9 -120.1(9) . .
C9 C8 Fe1 C10 -38.2(5) . .
C7 C8 Fe1 C10 81.9(6) . .
C11 C8 Fe1 C10 -158.3(8) . .
C9 C8 Fe1 C4 79.6(6) . .
C7 C8 Fe1 C4 -160.3(5) . .
C11 C8 Fe1 C4 -40.5(8) . .
C9 C8 Fe1 C6 -81.6(6) . .
C7 C8 Fe1 C6 38.5(5) . .
C11 C8 Fe1 C6 158.3(8) . .
C9 C8 Fe1 C7 -120.1(7) . .
C11 C8 Fe1 C7 119.8(9) . .
C9 C8 Fe1 C5 48.8(11) . .
C7 C8 Fe1 C5 168.9(8) . .
C11 C8 Fe1 C5 -71.3(12) . .
C5 C4 Fe1 C3 120.8(7) . .
C3 C4 Fe1 C1 -81.9(5) . .
C5 C4 Fe1 C1 38.9(5) . .
C3 C4 Fe1 C2 -36.9(5) . .
C5 C4 Fe1 C2 83.9(5) . .
C3 C4 Fe1 C9 117.9(5) . .
C5 C4 Fe1 C9 -121.4(5) . .
C3 C4 Fe1 C10 159.7(5) . .
C5 C4 Fe1 C10 -79.5(6) . .
C3 C4 Fe1 C8 76.1(6) . .
C5 C4 Fe1 C8 -163.2(5) . .
C3 C4 Fe1 C6 -168.6(9) . .
C5 C4 Fe1 C6 -47.8(12) . .
C3 C4 Fe1 C7 41.9(11) . .
C5 C4 Fe1 C7 162.7(8) . .
C3 C4 Fe1 C5 -120.8(7) . .
C10 C6 Fe1 C3 158.1(8) . .
C7 C6 Fe1 C3 38.1(11) . .
C10 C6 Fe1 C1 -121.8(5) . .
C7 C6 Fe1 C1 118.2(5) . .
C10 C6 Fe1 C2 -165.9(5) . .
C7 C6 Fe1 C2 74.2(6) . .
C10 C6 Fe1 C9 37.9(5) . .
C7 C6 Fe1 C9 -82.0(5) . .
C7 C6 Fe1 C10 -120.0(7) . .
C10 C6 Fe1 C8 81.5(5) . .
C7 C6 Fe1 C8 -38.5(5) . .
C10 C6 Fe1 C4 -42.3(12) . .
C7 C6 Fe1 C4 -162.3(9) . .
C10 C6 Fe1 C7 120.0(7) . .
C10 C6 Fe1 C5 -78.5(6) . .
C7 C6 Fe1 C5 161.6(5) . .
C8 C7 Fe1 C3 77.2(6) . .
C6 C7 Fe1 C3 -164.7(5) . .
C8 C7 Fe1 C1 160.3(5) . .
C6 C7 Fe1 C1 -81.7(6) . .
C8 C7 Fe1 C2 118.1(5) . .
C6 C7 Fe1 C2 -123.8(5) . .
C8 C7 Fe1 C9 -37.0(5) . .
C6 C7 Fe1 C9 81.1(6) . .
C8 C7 Fe1 C10 -81.1(5) . .
C6 C7 Fe1 C10 36.9(5) . .
C6 C7 Fe1 C8 118.0(7) . .
C8 C7 Fe1 C4 47.1(11) . .
C6 C7 Fe1 C4 165.2(8) . .
C8 C7 Fe1 C6 -118.0(7) . .
C8 C7 Fe1 C5 -167.9(9) . .
C6 C7 Fe1 C5 -49.9(12) . .
C4 C5 Fe1 C3 -36.5(5) . .
C1 C5 Fe1 C3 81.2(5) . .
C4 C5 Fe1 C1 -117.6(7) . .
C4 C5 Fe1 C2 -79.5(5) . .
C1 C5 Fe1 C2 38.1(5) . .
C4 C5 Fe1 C9 77.5(6) . .
C1 C5 Fe1 C9 -164.9(5) . .
C4 C5 Fe1 C10 120.7(5) . .
C1 C5 Fe1 C10 -121.7(5) . .
C4 C5 Fe1 C8 41.8(11) . .
C1 C5 Fe1 C8 159.4(8) . .
C1 C5 Fe1 C4 117.6(7) . .
C4 C5 Fe1 C6 162.7(5) . .
C1 C5 Fe1 C6 -79.7(6) . .
C4 C5 Fe1 C7 -159.9(9) . .
C1 C5 Fe1 C7 -42.3(12) . .
C13 C12 Fe2 C15 81.6(5) . .
C11 C12 Fe2 C15 -37.9(5) . .
C11 C12 Fe2 C13 -119.5(7) . .
C13 C12 Fe2 C18 -88.3(5) . .
C11 C12 Fe2 C18 152.2(5) . .
C13 C12 Fe2 C16 -170.3(5) . .
C11 C12 Fe2 C16 70.2(6) . .
C13 C12 Fe2 C14 37.6(5) . .
C11 C12 Fe2 C14 -81.9(5) . .
C13 C12 Fe2 C20 164.6(14) . .
C11 C12 Fe2 C20 45.0(17) . .
C13 C12 Fe2 C19 -56.3(9) . .
C11 C12 Fe2 C19 -175.8(7) . .
C13 C12 Fe2 C17 -130.9(5) . .
C11 C12 Fe2 C17 109.6(5) . .
C13 C12 Fe2 C11 119.5(7) . .
C11 C15 Fe2 C12 38.4(5) . .
C14 C15 Fe2 C12 -81.6(6) . .
C11 C15 Fe2 C13 82.2(6) . .
C14 C15 Fe2 C13 -37.8(6) . .
C11 C15 Fe2 C18 157.4(18) . .
C14 C15 Fe2 C18 38(2) . .
C11 C15 Fe2 C16 -83.6(6) . .
C14 C15 Fe2 C16 156.5(6) . .
C11 C15 Fe2 C14 119.9(8) . .
C11 C15 Fe2 C20 -127.0(6) . .
C14 C15 Fe2 C20 113.1(6) . .
C11 C15 Fe2 C19 -167.6(5) . .
C14 C15 Fe2 C19 72.5(7) . .
C11 C15 Fe2 C17 -47.4(9) . .
C14 C15 Fe2 C17 -167.4(7) . .
C14 C15 Fe2 C11 -119.9(8) . .
C14 C13 Fe2 C12 119.2(7) . .
C12 C13 Fe2 C15 -81.3(5) . .
C14 C13 Fe2 C15 37.9(5) . .
C12 C13 Fe2 C18 109.3(5) . .
C14 C13 Fe2 C18 -131.5(5) . .
C12 C13 Fe2 C16 33.7(17) . .
C14 C13 Fe2 C16 152.9(14) . .
C12 C13 Fe2 C14 -119.2(7) . .
C12 C13 Fe2 C20 -172.0(7) . .
C14 C13 Fe2 C20 -52.8(10) . .
C12 C13 Fe2 C19 152.2(5) . .
C14 C13 Fe2 C19 -88.6(6) . .
C12 C13 Fe2 C17 68.1(6) . .
C14 C13 Fe2 C17 -172.7(5) . .
C12 C13 Fe2 C11 -37.7(5) . .
C14 C13 Fe2 C11 81.5(6) . .
C19 C18 Fe2 C12 156.4(5) . .
C17 C18 Fe2 C12 -84.6(6) . .
C19 C18 Fe2 C15 42(2) . .
C17 C18 Fe2 C15 160.5(19) . .
C19 C18 Fe2 C13 113.1(5) . .
C17 C18 Fe2 C13 -127.9(5) . .
C19 C18 Fe2 C16 -81.5(6) . .
C17 C18 Fe2 C16 37.5(5) . .
C19 C18 Fe2 C14 73.1(7) . .
C17 C18 Fe2 C14 -167.9(6) . .
C19 C18 Fe2 C20 -37.9(5) . .
C17 C18 Fe2 C20 81.1(6) . .
C17 C18 Fe2 C19 119.0(7) . .
C19 C18 Fe2 C17 -119.0(7) . .
C19 C18 Fe2 C11 -167.3(6) . .
C17 C18 Fe2 C11 -48.3(9) . .
C20 C16 Fe2 C12 -170.9(5) . .
C17 C16 Fe2 C12 69.9(6) . .
C20 C16 Fe2 C15 -88.9(6) . .
C17 C16 Fe2 C15 151.9(5) . .
C20 C16 Fe2 C13 162.1(13) . .
C17 C16 Fe2 C13 42.9(17) . .
C20 C16 Fe2 C18 81.4(6) . .
C17 C16 Fe2 C18 -37.8(5) . .
C20 C16 Fe2 C14 -56.0(10) . .
C17 C16 Fe2 C14 -175.2(7) . .
C17 C16 Fe2 C20 -119.2(8) . .
C20 C16 Fe2 C19 37.8(5) . .
C17 C16 Fe2 C19 -81.4(6) . .
C20 C16 Fe2 C17 119.2(8) . .
C20 C16 Fe2 C11 -131.0(5) . .
C17 C16 Fe2 C11 109.8(5) . .
C13 C14 Fe2 C12 -37.7(5) . .
C15 C14 Fe2 C12 81.3(6) . .
C13 C14 Fe2 C15 -118.9(8) . .
C15 C14 Fe2 C13 118.9(8) . .
C13 C14 Fe2 C18 69.4(7) . .
C15 C14 Fe2 C18 -171.7(5) . .
C13 C14 Fe2 C16 -166.7(7) . .
C15 C14 Fe2 C16 -47.8(10) . .
C13 C14 Fe2 C20 155.1(5) . .
C15 C14 Fe2 C20 -86.0(6) . .
C13 C14 Fe2 C19 110.9(6) . .
C15 C14 Fe2 C19 -130.2(6) . .
C13 C14 Fe2 C17 28(2) . .
C15 C14 Fe2 C17 147.2(16) . .
C13 C14 Fe2 C11 -81.8(6) . .
C15 C14 Fe2 C11 37.1(5) . .
C16 C20 Fe2 C12 31.4(18) . .
C19 C20 Fe2 C12 150.6(13) . .
C16 C20 Fe2 C15 109.2(6) . .
C19 C20 Fe2 C15 -131.7(6) . .
C16 C20 Fe2 C13 -170.7(7) . .
C19 C20 Fe2 C13 -51.5(10) . .
C16 C20 Fe2 C18 -81.7(6) . .
C19 C20 Fe2 C18 37.5(5) . .
C19 C20 Fe2 C16 119.2(8) . .
C16 C20 Fe2 C14 152.8(6) . .
C19 C20 Fe2 C14 -88.0(6) . .
C16 C20 Fe2 C19 -119.2(8) . .
C16 C20 Fe2 C17 -37.6(6) . .
C19 C20 Fe2 C17 81.6(6) . .
C16 C20 Fe2 C11 67.7(7) . .
C19 C20 Fe2 C11 -173.1(5) . .
C18 C19 Fe2 C12 -47.0(9) . .
C20 C19 Fe2 C12 -166.1(7) . .
C18 C19 Fe2 C15 -170.8(5) . .
C20 C19 Fe2 C15 70.1(7) . .
C18 C19 Fe2 C13 -85.2(6) . .
C20 C19 Fe2 C13 155.7(6) . .
C20 C19 Fe2 C18 -119.1(8) . .
C18 C19 Fe2 C16 81.6(6) . .
C20 C19 Fe2 C16 -37.5(6) . .
C18 C19 Fe2 C14 -129.2(5) . .
C20 C19 Fe2 C14 111.7(6) . .
C18 C19 Fe2 C20 119.1(8) . .
C18 C19 Fe2 C17 37.9(5) . .
C20 C19 Fe2 C17 -81.1(6) . .
C18 C19 Fe2 C11 146.5(16) . .
C20 C19 Fe2 C11 27(2) . .
C16 C17 Fe2 C12 -128.9(5) . .
C18 C17 Fe2 C12 111.9(5) . .
C16 C17 Fe2 C15 -54.2(9) . .
C18 C17 Fe2 C15 -173.3(6) . .
C16 C17 Fe2 C13 -167.9(5) . .
C18 C17 Fe2 C13 73.0(6) . .
C16 C17 Fe2 C18 119.2(7) . .
C18 C17 Fe2 C16 -119.2(7) . .
C16 C17 Fe2 C14 169.0(16) . .
C18 C17 Fe2 C14 49.8(19) . .
C16 C17 Fe2 C20 37.6(5) . .
C18 C17 Fe2 C20 -81.6(5) . .
C16 C17 Fe2 C19 81.6(6) . .
C18 C17 Fe2 C19 -37.6(5) . .
C16 C17 Fe2 C11 -86.0(6) . .
C18 C17 Fe2 C11 154.8(5) . .
C15 C11 Fe2 C12 -118.4(7) . .
C8 C11 Fe2 C12 120.0(9) . .
C12 C11 Fe2 C15 118.4(7) . .
C8 C11 Fe2 C15 -121.6(9) . .
C15 C11 Fe2 C13 -81.0(6) . .
C12 C11 Fe2 C13 37.4(5) . .
C8 C11 Fe2 C13 157.4(8) . .
C15 C11 Fe2 C18 -172.3(6) . .
C12 C11 Fe2 C18 -53.9(9) . .
C8 C11 Fe2 C18 66.1(10) . .
C15 C11 Fe2 C16 112.8(6) . .
C12 C11 Fe2 C16 -128.8(5) . .
C8 C11 Fe2 C16 -8.8(8) . .
C15 C11 Fe2 C14 -37.4(6) . .
C12 C11 Fe2 C14 81.0(6) . .
C8 C11 Fe2 C14 -158.9(8) . .
C15 C11 Fe2 C20 74.1(7) . .
C12 C11 Fe2 C20 -167.5(5) . .
C8 C11 Fe2 C20 -47.4(9) . .
C15 C11 Fe2 C19 52(2) . .
C12 C11 Fe2 C19 170.0(16) . .
C8 C11 Fe2 C19 -70(2) . .
C15 C11 Fe2 C17 155.1(6) . .
C12 C11 Fe2 C17 -86.5(6) . .
C8 C11 Fe2 C17 33.6(8) . .
C33 C32 Fe3 C29 38.9(5) . .
C31 C32 Fe3 C29 -81.5(5) . .
C33 C32 Fe3 C34 -46.4(15) . .
C31 C32 Fe3 C34 -166.9(11) . .
C31 C32 Fe3 C33 -120.4(7) . .
C33 C32 Fe3 C38 -70.5(6) . .
C31 C32 Fe3 C38 169.1(4) . .
C33 C32 Fe3 C37 -110.4(5) . .
C31 C32 Fe3 C37 129.2(5) . .
C33 C32 Fe3 C36 -152.7(5) . .
C31 C32 Fe3 C36 86.9(5) . .
C33 C32 Fe3 C35 176.2(6) . .
C31 C32 Fe3 C35 55.8(9) . .
C33 C32 Fe3 C30 83.3(5) . .
C31 C32 Fe3 C30 -37.1(4) . .
C33 C32 Fe3 C31 120.4(7) . .
C30 C29 Fe3 C32 82.0(5) . .
C33 C29 Fe3 C32 -37.4(5) . .
P2 C29 Fe3 C32 -158.3(6) . .
C30 C29 Fe3 C34 -113.6(5) . .
C33 C29 Fe3 C34 127.0(5) . .
P2 C29 Fe3 C34 6.1(6) . .
C30 C29 Fe3 C33 119.4(6) . .
P2 C29 Fe3 C33 -120.9(7) . .
C30 C29 Fe3 C38 -157.5(5) . .
C33 C29 Fe3 C38 83.1(5) . .
P2 C29 Fe3 C38 -37.8(6) . .
C30 C29 Fe3 C37 166.4(6) . .
C33 C29 Fe3 C37 47.0(8) . .
P2 C29 Fe3 C37 -73.9(8) . .
C30 C29 Fe3 C36 -35.5(18) . .
C33 C29 Fe3 C36 -154.9(15) . .
P2 C29 Fe3 C36 84.2(17) . .
C30 C29 Fe3 C35 -73.2(6) . .
C33 C29 Fe3 C35 167.4(5) . .
P2 C29 Fe3 C35 46.5(7) . .
C33 C29 Fe3 C30 -119.4(6) . .
P2 C29 Fe3 C30 119.7(7) . .
C30 C29 Fe3 C31 38.5(5) . .
C33 C29 Fe3 C31 -80.9(5) . .
P2 C29 Fe3 C31 158.2(6) . .
C35 C34 Fe3 C32 -150.2(12) . .
C38 C34 Fe3 C32 -30.2(15) . .
C35 C34 Fe3 C29 130.0(5) . .
C38 C34 Fe3 C29 -110.0(5) . .
C35 C34 Fe3 C33 173.0(5) . .
C38 C34 Fe3 C33 -67.0(6) . .
C35 C34 Fe3 C38 -120.0(6) . .
C35 C34 Fe3 C37 -81.6(5) . .
C38 C34 Fe3 C37 38.4(4) . .
C35 C34 Fe3 C36 -37.7(5) . .
C38 C34 Fe3 C36 82.3(5) . .
C38 C34 Fe3 C35 120.0(6) . .
C35 C34 Fe3 C30 85.7(5) . .
C38 C34 Fe3 C30 -154.3(4) . .
C35 C34 Fe3 C31 49.3(9) . .
C38 C34 Fe3 C31 169.3(6) . .
C29 C33 Fe3 C32 118.5(7) . .
C32 C33 Fe3 C29 -118.5(7) . .
C32 C33 Fe3 C34 166.4(5) . .
C29 C33 Fe3 C34 -75.1(6) . .
C32 C33 Fe3 C38 127.6(5) . .
C29 C33 Fe3 C38 -113.9(5) . .
C32 C33 Fe3 C37 85.0(5) . .
C29 C33 Fe3 C37 -156.5(4) . .
C32 C33 Fe3 C36 51.9(8) . .
C29 C33 Fe3 C36 170.5(6) . .
C32 C33 Fe3 C35 -171.4(14) . .
C29 C33 Fe3 C35 -52.9(17) . .
C32 C33 Fe3 C30 -80.8(5) . .
C29 C33 Fe3 C30 37.8(4) . .
C32 C33 Fe3 C31 -36.9(5) . .
C29 C33 Fe3 C31 81.6(5) . .
C37 C38 Fe3 C32 -71.1(6) . .
C34 C38 Fe3 C32 170.9(5) . .
C37 C38 Fe3 C29 -153.6(4) . .
C34 C38 Fe3 C29 88.5(5) . .
C37 C38 Fe3 C34 118.0(7) . .
C37 C38 Fe3 C33 -110.2(5) . .
C34 C38 Fe3 C33 131.8(5) . .
C34 C38 Fe3 C37 -118.0(7) . .
C37 C38 Fe3 C36 37.1(5) . .
C34 C38 Fe3 C36 -80.9(5) . .
C37 C38 Fe3 C35 81.1(5) . .
C34 C38 Fe3 C35 -36.9(5) . .
C37 C38 Fe3 C30 173.0(7) . .
C34 C38 Fe3 C30 55.0(9) . .
C37 C38 Fe3 C31 -44.4(14) . .
C34 C38 Fe3 C31 -162.4(11) . .
C36 C37 Fe3 C32 -112.4(5) . .
C38 C37 Fe3 C32 127.3(5) . .
C39 C37 Fe3 C32 9.3(7) . .
C36 C37 Fe3 C29 173.3(6) . .
C38 C37 Fe3 C29 53.0(8) . .
C39 C37 Fe3 C29 -65.0(10) . .
C36 C37 Fe3 C34 81.8(5) . .
C38 C37 Fe3 C34 -38.5(5) . .
C39 C37 Fe3 C34 -156.5(8) . .
C36 C37 Fe3 C33 -154.2(5) . .
C38 C37 Fe3 C33 85.5(5) . .
C39 C37 Fe3 C33 -32.5(8) . .
C36 C37 Fe3 C38 120.3(7) . .
C39 C37 Fe3 C38 -118.0(9) . .
C38 C37 Fe3 C36 -120.3(7) . .
C39 C37 Fe3 C36 121.7(9) . .
C36 C37 Fe3 C35 38.4(5) . .
C38 C37 Fe3 C35 -81.9(5) . .
C39 C37 Fe3 C35 160.1(8) . .
C36 C37 Fe3 C30 -46.4(15) . .
C38 C37 Fe3 C30 -166.7(12) . .
C39 C37 Fe3 C30 75.3(15) . .
C36 C37 Fe3 C31 -73.5(6) . .
C38 C37 Fe3 C31 166.2(5) . .
C39 C37 Fe3 C31 48.2(8) . .
C37 C36 Fe3 C32 83.7(5) . .
C35 C36 Fe3 C32 -158.1(5) . .
C37 C36 Fe3 C29 -163.6(14) . .
C35 C36 Fe3 C29 -45.4(18) . .
C37 C36 Fe3 C34 -81.2(5) . .
C35 C36 Fe3 C34 37.0(5) . .
C37 C36 Fe3 C33 49.2(8) . .
C35 C36 Fe3 C33 167.4(6) . .
C37 C36 Fe3 C38 -37.2(5) . .
C35 C36 Fe3 C38 81.0(5) . .
C35 C36 Fe3 C37 118.2(7) . .
C37 C36 Fe3 C35 -118.2(7) . .
C37 C36 Fe3 C30 167.0(5) . .
C35 C36 Fe3 C30 -74.9(6) . .
C37 C36 Fe3 C31 126.5(5) . .
C35 C36 Fe3 C31 -115.4(5) . .
C34 C35 Fe3 C32 164.6(6) . .
C36 C35 Fe3 C32 44.8(9) . .
C34 C35 Fe3 C29 -71.2(6) . .
C36 C35 Fe3 C29 169.1(5) . .
C36 C35 Fe3 C34 -119.7(7) . .
C34 C35 Fe3 C33 -27.1(17) . .
C36 C35 Fe3 C33 -146.9(14) . .
C34 C35 Fe3 C38 37.5(5) . .
C36 C35 Fe3 C38 -82.2(5) . .
C34 C35 Fe3 C37 81.5(5) . .
C36 C35 Fe3 C37 -38.2(5) . .
C34 C35 Fe3 C36 119.7(7) . .
C34 C35 Fe3 C30 -113.4(5) . .
C36 C35 Fe3 C30 126.9(5) . .
C34 C35 Fe3 C31 -157.3(5) . .
C36 C35 Fe3 C31 83.0(5) . .
C31 C30 Fe3 C32 36.6(5) . .
C29 C30 Fe3 C32 -81.1(5) . .
C31 C30 Fe3 C29 117.7(7) . .
C31 C30 Fe3 C34 -156.3(5) . .
C29 C30 Fe3 C34 86.0(5) . .
C31 C30 Fe3 C33 79.6(5) . .
C29 C30 Fe3 C33 -38.1(4) . .
C31 C30 Fe3 C38 165.4(7) . .
C29 C30 Fe3 C38 47.7(9) . .
C31 C30 Fe3 C37 -33.7(15) . .
C29 C30 Fe3 C37 -151.4(12) . .
C31 C30 Fe3 C36 -71.0(6) . .
C29 C30 Fe3 C36 171.3(5) . .
C31 C30 Fe3 C35 -113.2(5) . .
C29 C30 Fe3 C35 129.1(5) . .
C29 C30 Fe3 C31 -117.7(7) . .
C30 C31 Fe3 C32 -120.7(7) . .
C32 C31 Fe3 C29 81.7(5) . .
C30 C31 Fe3 C29 -38.9(5) . .
C32 C31 Fe3 C34 172.5(7) . .
C30 C31 Fe3 C34 51.9(9) . .
C32 C31 Fe3 C33 36.7(5) . .
C30 C31 Fe3 C33 -83.9(5) . .
C32 C31 Fe3 C38 -34.2(14) . .
C30 C31 Fe3 C38 -154.8(11) . .
C32 C31 Fe3 C37 -69.1(6) . .
C30 C31 Fe3 C37 170.3(5) . .
C32 C31 Fe3 C36 -110.1(5) . .
C30 C31 Fe3 C36 129.3(5) . .
C32 C31 Fe3 C35 -153.1(5) . .
C30 C31 Fe3 C35 86.2(5) . .
C32 C31 Fe3 C30 120.7(7) . .
C46 C45 Fe4 C44 -118.6(9) . .
C46 C45 Fe4 C43 -160.4(8) . .
C44 C45 Fe4 C43 -41.9(12) . .
C46 C45 Fe4 C40 121.9(6) . .
C44 C45 Fe4 C40 -119.5(6) . .
C44 C45 Fe4 C46 118.6(9) . .
C46 C45 Fe4 C41 80.8(7) . .
C44 C45 Fe4 C41 -160.6(6) . .
C46 C45 Fe4 C39 165.2(6) . .
C44 C45 Fe4 C39 -76.2(7) . .
C46 C45 Fe4 C42 46.8(16) . .
C44 C45 Fe4 C42 165.4(12) . .
C46 C45 Fe4 C47 -37.7(6) . .
C44 C45 Fe4 C47 80.9(6) . .
C46 C45 Fe4 C48 -81.6(7) . .
C44 C45 Fe4 C48 37.0(6) . .
C48 C44 Fe4 C45 120.0(8) . .
C48 C44 Fe4 C43 -78.1(6) . .
C45 C44 Fe4 C43 161.9(6) . .
C48 C44 Fe4 C40 -161.1(5) . .
C45 C44 Fe4 C40 78.8(7) . .
C48 C44 Fe4 C46 82.0(6) . .
C45 C44 Fe4 C46 -38.0(6) . .
C48 C44 Fe4 C41 173.1(9) . .
C45 C44 Fe4 C41 53.1(13) . .
C48 C44 Fe4 C39 -120.2(5) . .
C45 C44 Fe4 C39 119.8(6) . .
C48 C44 Fe4 C42 -49.1(12) . .
C45 C44 Fe4 C42 -169.1(9) . .
C48 C44 Fe4 C47 38.2(6) . .
C45 C44 Fe4 C47 -81.8(7) . .
C45 C44 Fe4 C48 -120.0(8) . .
C42 C43 Fe4 C45 -167.6(9) . .
C39 C43 Fe4 C45 -47.2(11) . .
C42 C43 Fe4 C44 162.3(6) . .
C39 C43 Fe4 C44 -77.4(6) . .
C42 C43 Fe4 C40 -81.7(5) . .
C39 C43 Fe4 C40 38.6(5) . .
C42 C43 Fe4 C46 53.2(13) . .
C39 C43 Fe4 C46 173.5(10) . .
C42 C43 Fe4 C41 -37.9(5) . .
C39 C43 Fe4 C41 82.4(5) . .
C42 C43 Fe4 C39 -120.3(7) . .
C39 C43 Fe4 C42 120.3(7) . .
C42 C43 Fe4 C47 80.8(6) . .
C39 C43 Fe4 C47 -158.8(5) . .
C42 C43 Fe4 C48 121.3(6) . .
C39 C43 Fe4 C48 -118.3(5) . .
C41 C40 Fe4 C45 -124.7(5) . .
C39 C40 Fe4 C45 116.0(5) . .
C41 C40 Fe4 C44 -166.9(5) . .
C39 C40 Fe4 C44 73.8(6) . .
C41 C40 Fe4 C43 80.3(5) . .
C39 C40 Fe4 C43 -38.9(5) . .
C41 C40 Fe4 C46 -83.2(6) . .
C39 C40 Fe4 C46 157.6(5) . .
C39 C40 Fe4 C41 -119.2(7) . .
C41 C40 Fe4 C39 119.2(7) . .
C41 C40 Fe4 C42 36.9(5) . .
C39 C40 Fe4 C42 -82.4(5) . .
C41 C40 Fe4 C47 -51.7(14) . .
C39 C40 Fe4 C47 -170.9(11) . .
C41 C40 Fe4 C48 160.0(9) . .
C39 C40 Fe4 C48 40.8(12) . .
C47 C46 Fe4 C45 -119.2(9) . .
C45 C46 Fe4 C44 38.2(6) . .
C47 C46 Fe4 C44 -80.9(6) . .
C45 C46 Fe4 C43 156.0(10) . .
C47 C46 Fe4 C43 36.8(14) . .
C45 C46 Fe4 C40 -76.7(7) . .
C47 C46 Fe4 C40 164.2(6) . .
C45 C46 Fe4 C41 -120.5(6) . .
C47 C46 Fe4 C41 120.3(6) . .
C45 C46 Fe4 C39 -35.3(13) . .
C47 C46 Fe4 C39 -154.5(9) . .
C45 C46 Fe4 C42 -164.0(6) . .
C47 C46 Fe4 C42 76.8(7) . .
C45 C46 Fe4 C47 119.2(9) . .
C45 C46 Fe4 C48 81.7(7) . .
C47 C46 Fe4 C48 -37.5(6) . .
C40 C41 Fe4 C45 74.3(6) . .
C42 C41 Fe4 C45 -164.9(5) . .
C40 C41 Fe4 C44 34.4(12) . .
C42 C41 Fe4 C44 155.3(10) . .
C40 C41 Fe4 C43 -83.2(5) . .
C42 C41 Fe4 C43 37.7(5) . .
C42 C41 Fe4 C40 120.9(7) . .
C40 C41 Fe4 C46 117.7(5) . .
C42 C41 Fe4 C46 -121.4(6) . .
C40 C41 Fe4 C39 -38.2(5) . .
C42 C41 Fe4 C39 82.7(5) . .
C40 C41 Fe4 C42 -120.9(7) . .
C40 C41 Fe4 C47 161.0(6) . .
C42 C41 Fe4 C47 -78.1(7) . .
C40 C41 Fe4 C48 -158.2(9) . .
C42 C41 Fe4 C48 -37.4(12) . .
C40 C39 Fe4 C45 -82.0(6) . .
C43 C39 Fe4 C45 159.9(5) . .
C37 C39 Fe4 C45 39.8(8) . .
C40 C39 Fe4 C44 -122.9(5) . .
C43 C39 Fe4 C44 119.0(5) . .
C37 C39 Fe4 C44 -1.1(8) . .
C40 C39 Fe4 C43 118.1(7) . .
C37 C39 Fe4 C43 -120.1(9) . .
C43 C39 Fe4 C40 -118.1(7) . .
C37 C39 Fe4 C40 121.8(9) . .
C40 C39 Fe4 C46 -56.3(11) . .
C43 C39 Fe4 C46 -174.4(9) . .
C37 C39 Fe4 C46 65.5(12) . .
C40 C39 Fe4 C41 37.6(5) . .
C43 C39 Fe4 C41 -80.5(5) . .
C37 C39 Fe4 C41 159.4(7) . .
C40 C39 Fe4 C42 81.3(5) . .
C43 C39 Fe4 C42 -36.7(5) . .
C37 C39 Fe4 C42 -156.9(7) . .
C40 C39 Fe4 C47 171.8(10) . .
C43 C39 Fe4 C47 53.7(12) . .
C37 C39 Fe4 C47 -66.4(13) . .
C40 C39 Fe4 C48 -163.2(5) . .
C43 C39 Fe4 C48 78.8(6) . .
C37 C39 Fe4 C48 -41.3(8) . .
C43 C42 Fe4 C45 163.4(12) . .
C41 C42 Fe4 C45 44.3(15) . .
C43 C42 Fe4 C44 -40.5(12) . .
C41 C42 Fe4 C44 -159.6(9) . .
C41 C42 Fe4 C43 -119.1(7) . .
C43 C42 Fe4 C40 82.3(5) . .
C41 C42 Fe4 C40 -36.8(5) . .
C43 C42 Fe4 C46 -160.7(5) . .
C41 C42 Fe4 C46 80.2(7) . .
C43 C42 Fe4 C41 119.1(7) . .
C43 C42 Fe4 C39 37.8(5) . .
C41 C42 Fe4 C39 -81.2(5) . .
C43 C42 Fe4 C47 -118.7(5) . .
C41 C42 Fe4 C47 122.2(6) . .
C43 C42 Fe4 C48 -75.5(6) . .
C41 C42 Fe4 C48 165.4(5) . .
C46 C47 Fe4 C45 37.8(6) . .
C48 C47 Fe4 C45 -82.1(7) . .
C46 C47 Fe4 C44 82.0(7) . .
C48 C47 Fe4 C44 -37.8(6) . .
C46 C47 Fe4 C43 -166.2(6) . .
C48 C47 Fe4 C43 74.0(7) . .
C46 C47 Fe4 C40 -42.1(15) . .
C48 C47 Fe4 C40 -162.0(10) . .
C48 C47 Fe4 C46 -119.8(9) . .
C46 C47 Fe4 C41 -80.9(7) . .
C48 C47 Fe4 C41 159.3(6) . .
C46 C47 Fe4 C39 154.0(9) . .
C48 C47 Fe4 C39 34.2(14) . .
C46 C47 Fe4 C42 -123.5(6) . .
C48 C47 Fe4 C42 116.7(6) . .
C46 C47 Fe4 C48 119.8(9) . .
C44 C48 Fe4 C45 -37.5(6) . .
C47 C48 Fe4 C45 81.1(7) . .
C47 C48 Fe4 C44 118.6(9) . .
C44 C48 Fe4 C43 118.2(6) . .
C47 C48 Fe4 C43 -123.3(7) . .
C44 C48 Fe4 C40 45.6(12) . .
C47 C48 Fe4 C40 164.2(9) . .
C44 C48 Fe4 C46 -81.3(6) . .
C47 C48 Fe4 C46 37.3(7) . .
C44 C48 Fe4 C41 -173.4(9) . .
C47 C48 Fe4 C41 -54.8(13) . .
C44 C48 Fe4 C39 75.6(6) . .
C47 C48 Fe4 C39 -165.9(6) . .
C44 C48 Fe4 C42 158.8(5) . .
C47 C48 Fe4 C42 -82.6(7) . .
C44 C48 Fe4 C47 -118.6(9) . .
C61 C60 Fe5 C57 38.8(4) . .
C59 C60 Fe5 C57 -81.5(5) . .
C61 C60 Fe5 C62 -46.5(12) . .
C59 C60 Fe5 C62 -166.7(9) . .
C59 C60 Fe5 C61 -120.2(6) . .
C61 C60 Fe5 C64 -156.1(4) . .
C59 C60 Fe5 C64 83.7(5) . .
C61 C60 Fe5 C66 -73.1(5) . .
C59 C60 Fe5 C66 166.7(4) . .
C61 C60 Fe5 C58 83.0(5) . .
C59 C60 Fe5 C58 -37.2(4) . .
C61 C60 Fe5 C63 173.8(6) . .
C59 C60 Fe5 C63 53.6(9) . .
C61 C60 Fe5 C65 -114.1(5) . .
C59 C60 Fe5 C65 125.7(5) . .
C61 C60 Fe5 C59 120.2(6) . .
C58 C57 Fe5 C60 82.4(5) . .
C61 C57 Fe5 C60 -37.5(4) . .
P3 C57 Fe5 C60 -157.0(5) . .
C58 C57 Fe5 C62 -115.7(5) . .
C61 C57 Fe5 C62 124.3(5) . .
P3 C57 Fe5 C62 4.8(6) . .
C58 C57 Fe5 C61 120.0(6) . .
P3 C57 Fe5 C61 -119.5(7) . .
C58 C57 Fe5 C64 -37.8(14) . .
C61 C57 Fe5 C64 -157.8(11) . .
P3 C57 Fe5 C64 82.7(13) . .
C58 C57 Fe5 C66 -158.8(5) . .
C61 C57 Fe5 C66 81.3(5) . .
P3 C57 Fe5 C66 -38.2(6) . .
C61 C57 Fe5 C58 -120.0(6) . .
P3 C57 Fe5 C58 120.6(7) . .
C58 C57 Fe5 C63 -75.1(6) . .
C61 C57 Fe5 C63 165.0(5) . .
P3 C57 Fe5 C63 45.5(6) . .
C58 C57 Fe5 C65 165.0(7) . .
C61 C57 Fe5 C65 45.1(9) . .
P3 C57 Fe5 C65 -74.4(8) . .
C58 C57 Fe5 C59 39.0(5) . .
C61 C57 Fe5 C59 -81.0(5) . .
P3 C57 Fe5 C59 159.5(6) . .
C63 C62 Fe5 C60 -154.4(9) . .
C66 C62 Fe5 C60 -34.6(12) . .
C63 C62 Fe5 C57 126.6(5) . .
C66 C62 Fe5 C57 -113.5(5) . .
C63 C62 Fe5 C61 169.8(4) . .
C66 C62 Fe5 C61 -70.3(5) . .
C63 C62 Fe5 C64 -37.4(4) . .
C66 C62 Fe5 C64 82.4(5) . .
C63 C62 Fe5 C66 -119.9(6) . .
C63 C62 Fe5 C58 82.9(5) . .
C66 C62 Fe5 C58 -157.3(4) . .
C66 C62 Fe5 C63 119.9(6) . .
C63 C62 Fe5 C65 -81.3(5) . .
C66 C62 Fe5 C65 38.5(4) . .
C63 C62 Fe5 C59 47.1(9) . .
C66 C62 Fe5 C59 167.0(7) . .
C57 C61 Fe5 C60 118.7(6) . .
C60 C61 Fe5 C57 -118.7(6) . .
C60 C61 Fe5 C62 164.5(4) . .
C57 C61 Fe5 C62 -76.9(5) . .
C60 C61 Fe5 C64 49.2(9) . .
C57 C61 Fe5 C64 167.9(6) . .
C60 C61 Fe5 C66 125.0(5) . .
C57 C61 Fe5 C66 -116.4(4) . .
C60 C61 Fe5 C58 -81.3(5) . .
C57 C61 Fe5 C58 37.4(4) . .
C60 C61 Fe5 C63 -169.9(11) . .
C57 C61 Fe5 C63 -51.3(13) . .
C60 C61 Fe5 C65 82.1(5) . .
C57 C61 Fe5 C65 -159.3(4) . .
C60 C61 Fe5 C59 -37.0(4) . .
C57 C61 Fe5 C59 81.6(5) . .
C65 C64 Fe5 C60 81.3(5) . .
C63 C64 Fe5 C60 -160.9(5) . .
C65 C64 Fe5 C57 -164.7(11) . .
C63 C64 Fe5 C57 -46.9(14) . .
C65 C64 Fe5 C62 -81.3(5) . .
C63 C64 Fe5 C62 36.5(5) . .
C65 C64 Fe5 C61 47.5(9) . .
C63 C64 Fe5 C61 165.3(6) . .
C65 C64 Fe5 C66 -37.8(5) . .
C63 C64 Fe5 C66 80.0(5) . .
C65 C64 Fe5 C58 165.3(5) . .
C63 C64 Fe5 C58 -76.9(6) . .
C65 C64 Fe5 C63 -117.8(7) . .
C63 C64 Fe5 C65 117.8(7) . .
C65 C64 Fe5 C59 123.7(5) . .
C63 C64 Fe5 C59 -118.5(5) . .
C62 C66 Fe5 C60 168.2(4) . .
C65 C66 Fe5 C60 -73.3(5) . .
C62 C66 Fe5 C57 85.0(5) . .
C65 C66 Fe5 C57 -156.6(4) . .
C65 C66 Fe5 C62 118.4(7) . .
C62 C66 Fe5 C61 128.1(5) . .
C65 C66 Fe5 C61 -113.4(5) . .
C62 C66 Fe5 C64 -81.1(5) . .
C65 C66 Fe5 C64 37.3(5) . .
C62 C66 Fe5 C58 51.0(9) . .
C65 C66 Fe5 C58 169.5(7) . .
C62 C66 Fe5 C63 -36.9(5) . .
C65 C66 Fe5 C63 81.5(5) . .
C62 C66 Fe5 C65 -118.4(7) . .
C62 C66 Fe5 C59 -162.7(10) . .
C65 C66 Fe5 C59 -44.2(12) . .
C57 C58 Fe5 C60 -80.9(5) . .
C59 C58 Fe5 C60 36.5(5) . .
C59 C58 Fe5 C57 117.4(7) . .
C57 C58 Fe5 C62 83.6(5) . .
C59 C58 Fe5 C62 -158.9(5) . .
C57 C58 Fe5 C61 -37.8(4) . .
C59 C58 Fe5 C61 79.6(5) . .
C57 C58 Fe5 C64 168.5(4) . .
C59 C58 Fe5 C64 -74.1(6) . .
C57 C58 Fe5 C66 47.6(9) . .
C59 C58 Fe5 C66 165.1(7) . .
C57 C58 Fe5 C63 126.0(5) . .
C59 C58 Fe5 C63 -116.6(5) . .
C57 C58 Fe5 C65 -156.8(10) . .
C59 C58 Fe5 C65 -39.4(13) . .
C57 C58 Fe5 C59 -117.4(7) . .
C62 C63 Fe5 C60 162.7(7) . .
C64 C63 Fe5 C60 42.3(9) . .
C62 C63 Fe5 C57 -73.6(5) . .
C64 C63 Fe5 C57 166.0(4) . .
C64 C63 Fe5 C62 -120.4(6) . .
C62 C63 Fe5 C61 -32.6(14) . .
C64 C63 Fe5 C61 -153.0(11) . .
C62 C63 Fe5 C64 120.4(6) . .
C62 C63 Fe5 C66 37.4(4) . .
C64 C63 Fe5 C66 -83.0(5) . .
C62 C63 Fe5 C58 -115.8(5) . .
C64 C63 Fe5 C58 123.8(5) . .
C62 C63 Fe5 C65 82.0(5) . .
C64 C63 Fe5 C65 -38.4(4) . .
C62 C63 Fe5 C59 -159.6(4) . .
C64 C63 Fe5 C59 80.0(5) . .
C64 C65 Fe5 C60 -115.2(5) . .
C66 C65 Fe5 C60 125.1(5) . .
C67 C65 Fe5 C60 6.6(7) . .
C64 C65 Fe5 C57 171.0(6) . .
C66 C65 Fe5 C57 51.3(9) . .
C67 C65 Fe5 C57 -67.1(10) . .
C64 C65 Fe5 C62 81.9(5) . .
C66 C65 Fe5 C62 -37.8(5) . .
C67 C65 Fe5 C62 -156.2(8) . .
C64 C65 Fe5 C61 -156.9(5) . .
C66 C65 Fe5 C61 83.3(5) . .
C67 C65 Fe5 C61 -35.1(8) . .
C66 C65 Fe5 C64 -119.7(7) . .
C67 C65 Fe5 C64 121.9(9) . .
C64 C65 Fe5 C66 119.7(7) . .
C67 C65 Fe5 C66 -118.4(8) . .
C64 C65 Fe5 C58 -44.7(13) . .
C66 C65 Fe5 C58 -164.4(10) . .
C67 C65 Fe5 C58 77.1(13) . .
C64 C65 Fe5 C63 38.7(5) . .
C66 C65 Fe5 C63 -81.0(5) . .
C67 C65 Fe5 C63 160.6(8) . .
C64 C65 Fe5 C59 -75.4(6) . .
C66 C65 Fe5 C59 164.9(5) . .
C67 C65 Fe5 C59 46.5(8) . .
C58 C59 Fe5 C60 -120.8(7) . .
C60 C59 Fe5 C57 81.9(5) . .
C58 C59 Fe5 C57 -38.9(5) . .
C60 C59 Fe5 C62 170.4(7) . .
C58 C59 Fe5 C62 49.5(10) . .
C60 C59 Fe5 C61 37.0(4) . .
C58 C59 Fe5 C61 -83.8(5) . .
C60 C59 Fe5 C64 -113.5(5) . .
C58 C59 Fe5 C64 125.6(5) . .
C60 C59 Fe5 C66 -38.2(12) . .
C58 C59 Fe5 C66 -159.0(9) . .
C60 C59 Fe5 C58 120.8(7) . .
C60 C59 Fe5 C63 -156.1(4) . .
C58 C59 Fe5 C63 83.1(5) . .
C60 C59 Fe5 C65 -72.2(5) . .
C58 C59 Fe5 C65 167.0(5) . .
C72 C73 Fe6 C75 82.2(6) . .
C74 C73 Fe6 C75 -38.0(6) . .
C72 C73 Fe6 C71 -42.1(11) . .
C74 C73 Fe6 C71 -162.3(8) . .
C72 C73 Fe6 C76 38.3(5) . .
C74 C73 Fe6 C76 -81.8(6) . .
C74 C73 Fe6 C72 -120.1(8) . .
C72 C73 Fe6 C74 120.1(8) . .
C72 C73 Fe6 C69 -161.8(5) . .
C74 C73 Fe6 C69 78.1(7) . .
C72 C73 Fe6 C68 -120.2(5) . .
C74 C73 Fe6 C68 119.7(6) . .
C72 C73 Fe6 C70 165.4(10) . .
C74 C73 Fe6 C70 45.3(14) . .
C72 C73 Fe6 C67 -77.3(6) . .
C74 C73 Fe6 C67 162.5(5) . .
C74 C75 Fe6 C73 38.9(6) . .
C76 C75 Fe6 C73 -81.1(6) . .
C74 C75 Fe6 C71 -164.6(6) . .
C76 C75 Fe6 C71 75.4(6) . .
C74 C75 Fe6 C76 120.0(8) . .
C74 C75 Fe6 C72 82.4(7) . .
C76 C75 Fe6 C72 -37.5(6) . .
C76 C75 Fe6 C74 -120.0(8) . .
C74 C75 Fe6 C69 -80.2(7) . .
C76 C75 Fe6 C69 159.9(5) . .
C74 C75 Fe6 C68 -43.6(13) . .
C76 C75 Fe6 C68 -163.6(9) . .
C74 C75 Fe6 C70 -122.0(6) . .
C76 C75 Fe6 C70 118.0(6) . .
C74 C75 Fe6 C67 159.6(10) . .
C76 C75 Fe6 C67 39.6(13) . .
C70 C71 Fe6 C73 -167.2(9) . .
C67 C71 Fe6 C73 -48.6(11) . .
C70 C71 Fe6 C75 79.5(6) . .
C67 C71 Fe6 C75 -162.0(5) . .
C70 C71 Fe6 C76 120.5(5) . .
C67 C71 Fe6 C76 -121.0(5) . .
C70 C71 Fe6 C72 162.6(5) . .
C67 C71 Fe6 C72 -78.8(6) . .
C70 C71 Fe6 C74 49.1(13) . .
C67 C71 Fe6 C74 167.7(11) . .
C70 C71 Fe6 C69 -36.8(5) . .
C67 C71 Fe6 C69 81.8(5) . .
C70 C71 Fe6 C68 -80.9(5) . .
C67 C71 Fe6 C68 37.6(5) . .
C67 C71 Fe6 C70 118.6(7) . .
C70 C71 Fe6 C67 -118.6(7) . .
C75 C76 Fe6 C73 81.9(6) . .
C72 C76 Fe6 C73 -37.9(6) . .
C72 C76 Fe6 C75 -119.8(8) . .
C75 C76 Fe6 C71 -122.6(6) . .
C72 C76 Fe6 C71 117.6(5) . .
C75 C76 Fe6 C72 119.8(8) . .
C75 C76 Fe6 C74 37.2(6) . .
C72 C76 Fe6 C74 -82.7(6) . .
C75 C76 Fe6 C69 -50.0(12) . .
C72 C76 Fe6 C69 -169.8(9) . .
C75 C76 Fe6 C68 163.0(9) . .
C72 C76 Fe6 C68 43.2(12) . .
C75 C76 Fe6 C70 -80.9(6) . .
C72 C76 Fe6 C70 159.2(5) . .
C75 C76 Fe6 C67 -164.7(5) . .
C72 C76 Fe6 C67 75.5(6) . .
C76 C72 Fe6 C73 118.5(8) . .
C73 C72 Fe6 C75 -81.2(6) . .
C76 C72 Fe6 C75 37.3(5) . .
C73 C72 Fe6 C71 161.7(5) . .
C76 C72 Fe6 C71 -79.8(6) . .
C73 C72 Fe6 C76 -118.5(8) . .
C73 C72 Fe6 C74 -37.8(6) . .
C76 C72 Fe6 C74 80.7(6) . .
C73 C72 Fe6 C69 49.9(13) . .
C76 C72 Fe6 C69 168.4(9) . .
C73 C72 Fe6 C68 78.2(6) . .
C76 C72 Fe6 C68 -163.3(5) . .
C73 C72 Fe6 C70 -168.4(8) . .
C76 C72 Fe6 C70 -49.9(11) . .
C73 C72 Fe6 C67 119.5(5) . .
C76 C72 Fe6 C67 -122.0(5) . .
C75 C74 Fe6 C73 -118.2(9) . .
C73 C74 Fe6 C75 118.2(9) . .
C75 C74 Fe6 C71 40.7(14) . .
C73 C74 Fe6 C71 158.8(10) . .
C75 C74 Fe6 C76 -37.3(6) . .
C73 C74 Fe6 C76 80.9(7) . .
C75 C74 Fe6 C72 -81.3(6) . .
C73 C74 Fe6 C72 36.9(6) . .
C75 C74 Fe6 C69 119.3(6) . .
C73 C74 Fe6 C69 -122.6(6) . .
C75 C74 Fe6 C68 162.6(5) . .
C73 C74 Fe6 C68 -79.3(7) . .
C75 C74 Fe6 C70 77.5(7) . .
C73 C74 Fe6 C70 -164.3(6) . .
C75 C74 Fe6 C67 -161.2(9) . .
C73 C74 Fe6 C67 -43.0(13) . .
C70 C69 Fe6 C73 -164.7(5) . .
C68 C69 Fe6 C73 75.0(6) . .
C70 C69 Fe6 C75 -79.1(6) . .
C68 C69 Fe6 C75 160.6(5) . .
C70 C69 Fe6 C71 37.4(5) . .
C68 C69 Fe6 C71 -82.9(5) . .
C70 C69 Fe6 C76 -42.6(11) . .
C68 C69 Fe6 C76 -162.9(8) . .
C70 C69 Fe6 C72 157.8(10) . .
C68 C69 Fe6 C72 37.5(13) . .
C70 C69 Fe6 C74 -121.6(5) . .
C68 C69 Fe6 C74 118.1(5) . .
C70 C69 Fe6 C68 120.3(7) . .
C68 C69 Fe6 C70 -120.3(7) . .
C70 C69 Fe6 C67 82.0(5) . .
C68 C69 Fe6 C67 -38.3(5) . .
C69 C68 Fe6 C73 -124.4(6) . .
C67 C68 Fe6 C73 117.2(6) . .
C69 C68 Fe6 C75 -49.5(12) . .
C67 C68 Fe6 C75 -167.9(9) . .
C69 C68 Fe6 C71 80.5(5) . .
C67 C68 Fe6 C71 -37.9(5) . .
C69 C68 Fe6 C76 161.8(9) . .
C67 C68 Fe6 C76 43.4(12) . .
C69 C68 Fe6 C72 -166.1(5) . .
C67 C68 Fe6 C72 75.5(6) . .
C69 C68 Fe6 C74 -81.5(7) . .
C67 C68 Fe6 C74 160.1(5) . .
C67 C68 Fe6 C69 -118.4(7) . .
C69 C68 Fe6 C70 36.7(5) . .
C67 C68 Fe6 C70 -81.7(5) . .
C69 C68 Fe6 C67 118.4(7) . .
C69 C70 Fe6 C73 43.3(13) . .
C71 C70 Fe6 C73 163.4(11) . .
C69 C70 Fe6 C75 119.9(5) . .
C71 C70 Fe6 C75 -120.0(5) . .
C69 C70 Fe6 C71 -120.2(7) . .
C69 C70 Fe6 C76 162.5(5) . .
C71 C70 Fe6 C76 -77.4(6) . .
C69 C70 Fe6 C72 -161.3(8) . .
C71 C70 Fe6 C72 -41.2(11) . .
C69 C70 Fe6 C74 78.0(6) . .
C71 C70 Fe6 C74 -161.8(5) . .
C71 C70 Fe6 C69 120.2(7) . .
C69 C70 Fe6 C68 -37.5(5) . .
C71 C70 Fe6 C68 82.7(5) . .
C69 C70 Fe6 C67 -81.7(5) . .
C71 C70 Fe6 C67 38.5(5) . .
C68 C67 Fe6 C73 -81.1(6) . .
C71 C67 Fe6 C73 159.3(6) . .
C65 C67 Fe6 C73 40.2(9) . .
C68 C67 Fe6 C75 167.3(10) . .
C71 C67 Fe6 C75 47.8(12) . .
C65 C67 Fe6 C75 -71.4(14) . .
C68 C67 Fe6 C71 119.5(7) . .
C65 C67 Fe6 C71 -119.2(9) . .
C68 C67 Fe6 C76 -163.2(5) . .
C71 C67 Fe6 C76 77.2(6) . .
C65 C67 Fe6 C76 -42.0(9) . .
C68 C67 Fe6 C72 -122.1(5) . .
C71 C67 Fe6 C72 118.3(5) . .
C65 C67 Fe6 C72 -0.8(8) . .
C68 C67 Fe6 C74 -49.4(12) . .
C71 C67 Fe6 C74 -168.9(10) . .
C65 C67 Fe6 C74 71.9(13) . .
C68 C67 Fe6 C69 38.3(5) . .
C71 C67 Fe6 C69 -81.2(5) . .
C65 C67 Fe6 C69 159.6(8) . .
C71 C67 Fe6 C68 -119.5(7) . .
C65 C67 Fe6 C68 121.3(9) . .
C68 C67 Fe6 C70 81.5(5) . .
C71 C67 Fe6 C70 -38.0(5) . .
C65 C67 Fe6 C70 -157.2(8) . .
C5 C1 P1 C25 90.3(7) . .
C2 C1 P1 C25 -94.0(7) . .
Fe1 C1 P1 C25 178.6(4) . .
C5 C1 P1 C21 -164.5(7) . .
C2 C1 P1 C21 11.2(8) . .
Fe1 C1 P1 C21 -76.2(5) . .
C5 C1 P1 Pd1 -31.9(8) . .
C2 C1 P1 Pd1 143.8(6) . .
Fe1 C1 P1 Pd1 56.4(5) . .
C26 C25 P1 C1 -1.8(9) . .
O2 C25 P1 C1 -177.3(6) . .
C26 C25 P1 C21 -111.0(8) . .
O2 C25 P1 C21 73.4(7) . .
C26 C25 P1 Pd1 124.0(7) . .
O2 C25 P1 Pd1 -51.6(6) . .
C22 C21 P1 C1 -127.2(8) . .
O1 C21 P1 C1 57.2(7) . .
C22 C21 P1 C25 -19.8(9) . .
O1 C21 P1 C25 164.6(6) . .
C22 C21 P1 Pd1 100.7(8) . .
O1 C21 P1 Pd1 -74.8(7) . .
Cl1 Pd1 P1 C1 -113.2(3) . .
P2 Pd1 P1 C1 174(32) . .
Cl2 Pd1 P1 C1 65.4(3) . .
Cl1 Pd1 P1 C25 128.7(3) . .
P2 Pd1 P1 C25 56(2) . .
Cl2 Pd1 P1 C25 -52.7(3) . .
Cl1 Pd1 P1 C21 13.8(3) . .
P2 Pd1 P1 C21 -59(2) . .
Cl2 Pd1 P1 C21 -167.6(3) . .
C54 C53 P2 C49 24.5(9) . .
O4 C53 P2 C49 -161.8(6) . .
C54 C53 P2 C29 132.7(8) . .
O4 C53 P2 C29 -53.7(6) . .
C54 C53 P2 Pd1 -96.6(8) . .
O4 C53 P2 Pd1 77.0(6) . .
O3 C49 P2 C53 -69.8(7) . .
C50 C49 P2 C53 111.4(8) . .
O3 C49 P2 C29 -177.8(6) . .
C50 C49 P2 C29 3.4(9) . .
O3 C49 P2 Pd1 55.1(6) . .
C50 C49 P2 Pd1 -123.7(8) . .
C30 C29 P2 C53 171.2(7) . .
C33 C29 P2 C53 -6.2(8) . .
Fe3 C29 P2 C53 82.5(5) . .
C30 C29 P2 C49 -83.1(7) . .
C33 C29 P2 C49 99.4(7) . .
Fe3 C29 P2 C49 -171.9(4) . .
C30 C29 P2 Pd1 40.6(7) . .
C33 C29 P2 Pd1 -136.9(6) . .
Fe3 C29 P2 Pd1 -48.2(5) . .
Cl1 Pd1 P2 C53 169.5(3) . .
P1 Pd1 P2 C53 -117(2) . .
Cl2 Pd1 P2 C53 -9.0(3) . .
Cl1 Pd1 P2 C49 54.0(3) . .
P1 Pd1 P2 C49 127(2) . .
Cl2 Pd1 P2 C49 -124.5(3) . .
Cl1 Pd1 P2 C29 -66.0(3) . .
P1 Pd1 P2 C29 7(2) . .
Cl2 Pd1 P2 C29 115.5(3) . .
C58 C57 P3 C77 -85.1(7) . .
C61 C57 P3 C77 98.9(7) . .
Fe5 C57 P3 C77 -173.6(4) . .
C58 C57 P3 C81 168.7(7) . .
C61 C57 P3 C81 -7.2(7) . .
Fe5 C57 P3 C81 80.2(5) . .
C58 C57 P3 Pd2 37.1(7) . .
C61 C57 P3 Pd2 -138.8(6) . .
Fe5 C57 P3 Pd2 -51.3(5) . .
C78 C77 P3 C57 1.8(9) . .
O5 C77 P3 C57 176.4(6) . .
C78 C77 P3 C81 110.5(8) . .
O5 C77 P3 C81 -74.9(6) . .
C78 C77 P3 Pd2 -125.5(7) . .
O5 C77 P3 Pd2 49.1(6) . .
C82 C81 P3 C57 127.7(8) . .
O6 C81 P3 C57 -58.1(6) . .
C82 C81 P3 C77 19.3(8) . .
O6 C81 P3 C77 -166.5(6) . .
C82 C81 P3 Pd2 -100.0(8) . .
O6 C81 P3 Pd2 74.1(6) . .
Cl3 Pd2 P3 C57 117.7(3) 2 .
Cl3 Pd2 P3 C57 -62.3(3) . .
P3 Pd2 P3 C57 -46(16) 2 .
Cl3 Pd2 P3 C77 -122.9(3) 2 .
Cl3 Pd2 P3 C77 57.1(3) . .
P3 Pd2 P3 C77 74(16) 2 .
Cl3 Pd2 P3 C81 -8.3(3) 2 .
Cl3 Pd2 P3 C81 171.7(3) . .
P3 Pd2 P3 C81 -172(16) 2 .
Cl8 C86 Cl8 C86 0.000(3) 2_566 2_566
Cl7 C86 Cl8 C86 -133(2) . 2_566
